data_1557334
loop_
_publ_author_name
'Payne, Daniel T.'
'Webre, Whitney A.'
'Gobeze, Habtom B.'
'Seetharaman, Sairaman'
'Matsushita, Yoshitaka'
'Karr, Paul A.'
'Chahal, Mandeep K.'
'Labuta, Jan'
'Jevasuwan, Wipakorn'
'Fukata, Naoki'
'Fossey, John S.'
'Ariga, Katsuhiko'
'D'Souza, Francis'
'Hill, Jonathan P.'

_publ_section_title
;
 Nanomolecular singlet oxygen photosensitizers based on
 hemiquinonoid-resorcinarenes, the fuchsonarenes.
;
_journal_issue 10
_journal_name_full 'Chemical science'
_journal_page_first 2614
_journal_page_last 2620
_journal_paper_doi 10.1039/d0sc00651c
_journal_volume 11
_journal_year 2020
_chemical_formula_sum 'C108.36 H122.64 Cl2.26 O20'
_chemical_formula_weight 1825.32
_chemical_name_common rccc-2[Ox2]
_space_group_crystal_system monoclinic
_space_group_IT_number 14
_space_group_name_Hall '-P 2ybc'
_space_group_name_H-M_alt 'P 1 21/c 1'
_atom_sites_solution_hydrogens mixed
_audit_creation_method SHELXL-2018/1
_audit_update_record
;
2019-06-18 deposited with the CCDC.	2020-02-12 downloaded from the CCDC.
;
_cell_angle_alpha 90
_cell_angle_beta 90.699(4)
_cell_angle_gamma 90
_cell_formula_units_Z 4
_cell_length_a 21.532(3)
_cell_length_b 19.643(3)
_cell_length_c 25.299(4)
_cell_measurement_reflns_used 9809
_cell_measurement_temperature 113(2)
_cell_measurement_theta_max 24.58
_cell_measurement_theta_min 2.29
_cell_volume 10699(3)
_computing_cell_refinement 'CrystalClear (Rigaku, 1997--2002)'
_computing_data_collection 'CrystalClear (Rigaku, 1997--2002)'
_computing_data_reduction 'CrystalClear (Rigaku, 1997--2002)'
_computing_structure_refinement 'SHELXL-2018/1 (Sheldrick, 2018)'
_computing_structure_solution 'SHELXT (Sheldrick, 2014)'
_diffrn_ambient_temperature 113(2)
_diffrn_measured_fraction_theta_full 0.967
_diffrn_measured_fraction_theta_max 0.967
_diffrn_measurement_device
;
Rigaku AFC11 Saturn724+ (4x4 bin mode)
;
_diffrn_measurement_method dtprofit.ref
_diffrn_radiation_detector CCD
_diffrn_radiation_monochromator Confocal
_diffrn_radiation_source 'Rotating Anode'
_diffrn_radiation_type MoK\a
_diffrn_radiation_wavelength 0.71073
_diffrn_reflns_av_R_equivalents 0.0501
_diffrn_reflns_av_unetI/netI 0.0509
_diffrn_reflns_Laue_measured_fraction_full 0.967
_diffrn_reflns_Laue_measured_fraction_max 0.967
_diffrn_reflns_limit_h_max 25
_diffrn_reflns_limit_h_min -24
_diffrn_reflns_limit_k_max 22
_diffrn_reflns_limit_k_min -23
_diffrn_reflns_limit_l_max 29
_diffrn_reflns_limit_l_min -27
_diffrn_reflns_number 55129
_diffrn_reflns_point_group_measured_fraction_full 0.967
_diffrn_reflns_point_group_measured_fraction_max 0.967
_diffrn_reflns_theta_full 24.811
_diffrn_reflns_theta_max 24.811
_diffrn_reflns_theta_min 1.312
_exptl_absorpt_coefficient_mu 0.131
_exptl_absorpt_correction_T_max 0.7332
_exptl_absorpt_correction_T_min 0.6066
_exptl_absorpt_correction_type multi-scan
_exptl_absorpt_process_details
;
CrystalClear (Rigaku, 1997--2002)
;
_exptl_crystal_colour Yellow
_exptl_crystal_density_diffrn 1.133
_exptl_crystal_description Platelet
_exptl_crystal_F_000 3885
_exptl_crystal_size_max 0.464
_exptl_crystal_size_mid 0.249
_exptl_crystal_size_min 0.067
_refine_diff_density_max 1.370
_refine_diff_density_min -0.747
_refine_diff_density_rms 0.175
_refine_ls_extinction_method none
_refine_ls_goodness_of_fit_ref 2.407
_refine_ls_hydrogen_treatment mixed
_refine_ls_matrix_type full
_refine_ls_number_parameters 1285
_refine_ls_number_reflns 17844
_refine_ls_number_restraints 0
_refine_ls_restrained_S_all 2.407
_refine_ls_R_factor_all 0.1886
_refine_ls_R_factor_gt 0.1723
_refine_ls_shift/su_max 0.000
_refine_ls_shift/su_mean 0.005
_refine_ls_structure_factor_coef Fsqd
_refine_ls_weighting_details 'w=1/[\s^2^(Fo^2^)+(0.2000P)^2^] where P=(Fo^2^+2Fc^2^)/3'
_refine_ls_weighting_scheme calc
_refine_ls_wR_factor_gt 0.5178
_refine_ls_wR_factor_ref 0.5261
_reflns_Friedel_coverage 0.000
_reflns_number_gt 14732
_reflns_number_total 17844
_reflns_threshold_expression 'I > 2\s(I)'
_cod_data_source_file d0sc00651c2.cif
_cod_data_source_block shelx_CCDC2
_cod_depositor_comments 'Adding full bibliography for 1557331--1557337.cif.'
_cod_original_cell_volume 10700(3)
_cod_original_sg_symbol_H-M 'P 21/c'
_cod_database_code 1557334
_shelx_shelxl_version_number 2018/1
_shelx_space_group_comment
;
The symmetry employed for this shelxl refinement is uniquely defined
by the following loop, which should always be used as a source of
symmetry information in preference to the above space-group names.
They are only intended as comments.
;
_shelx_estimated_absorpt_t_min 0.942
_shelx_estimated_absorpt_t_max 0.991

loop_
_space_group_symop_operation_xyz
'x, y, z'
'-x, y+1/2, -z+1/2'
'-x, -y, -z'
'x, -y-1/2, z-1/2'

loop_
_atom_site_label
_atom_site_type_symbol
_atom_site_fract_x
_atom_site_fract_y
_atom_site_fract_z
_atom_site_U_iso_or_equiv
_atom_site_adp_type
_atom_site_occupancy
_atom_site_site_symmetry_order
_atom_site_calc_flag
_atom_site_refinement_flags_posn
_atom_site_refinement_flags_adp
_atom_site_refinement_flags_occupancy
_atom_site_disorder_assembly
_atom_site_disorder_group
C00A C 0.4106(13) 0.1213(14) 0.5106(10) 0.049(6) Uani 0.396(10) 1 d . . P A 1
H00A H 0.396710 0.156992 0.535991 0.059 Uiso 0.396(10) 1 calc R U P A 1
Cl1A Cl 0.4338(4) 0.1627(4) 0.4501(2) 0.048(2) Uani 0.396(10) 1 d . . P A 1
Cl2A Cl 0.3479(4) 0.0693(6) 0.4956(4) 0.109(5) Uani 0.396(10) 1 d . . P A 1
Cl3A Cl 0.4731(6) 0.0800(6) 0.5376(3) 0.098(4) Uani 0.396(10) 1 d . . P A 1
C00B C 0.4443(16) 0.1331(17) 0.5143(13) 0.052(8) Uiso 0.351(10) 1 d . . P B 2
H00B H 0.434511 0.171821 0.538530 0.063 Uiso 0.351(10) 1 calc R U P B 2
Cl1B Cl 0.3998(6) 0.1403(5) 0.4586(3) 0.062(3) Uani 0.351(10) 1 d . . P B 2
Cl2B Cl 0.5254(4) 0.1334(5) 0.5015(6) 0.102(5) Uani 0.351(10) 1 d . . P B 2
Cl3B Cl 0.4289(5) 0.0529(4) 0.5485(4) 0.069(3) Uani 0.351(10) 1 d . . P B 2
C01 C 0.7513(15) -0.0377(14) 0.4991(12) 0.075(9) Uani 0.421(18) 1 d . . P . .
H01A H 0.714178 -0.032903 0.476619 0.113 Uiso 0.421(18) 1 calc R U P . .
H01B H 0.756547 -0.085561 0.509146 0.113 Uiso 0.421(18) 1 calc R U P . .
H01C H 0.787830 -0.022356 0.479735 0.113 Uiso 0.421(18) 1 calc R U P . .
C02 C 0.7440(15) 0.0053(16) 0.5486(10) 0.076(9) Uani 0.421(18) 1 d . . P . .
H02A H 0.707991 -0.011722 0.568700 0.091 Uiso 0.421(18) 1 calc R U P . .
H02B H 0.781480 -0.000108 0.571238 0.091 Uiso 0.421(18) 1 calc R U P . .
C03 C 0.7345(13) 0.0805(14) 0.5369(12) 0.070(8) Uani 0.421(18) 1 d . . P . .
H03 H 0.765546 0.113017 0.545835 0.084 Uiso 0.421(18) 1 calc R U P . .
C04 C 0.6758(10) 0.1016(16) 0.5114(7) 0.059(8) Uani 0.421(18) 1 d . . P . .
H04 H 0.644044 0.069496 0.503265 0.070 Uiso 0.421(18) 1 calc R U P . .
C05 C 0.6687(10) 0.1695(15) 0.4999(8) 0.057(7) Uani 0.421(18) 1 d . . P . .
H05A H 0.705613 0.182491 0.479255 0.068 Uiso 0.421(18) 1 calc R U P . .
H05B H 0.672443 0.193767 0.534115 0.068 Uiso 0.421(18) 1 calc R U P . .
C06 C 0.6046(18) 0.206(2) 0.4669(8) 0.14(2) Uani 0.421(18) 1 d . . P . .
H06A H 0.604705 0.255014 0.472387 0.213 Uiso 0.421(18) 1 calc R U P . .
H06B H 0.566223 0.186267 0.480908 0.213 Uiso 0.421(18) 1 calc R U P . .
H06C H 0.607125 0.195778 0.429034 0.213 Uiso 0.421(18) 1 calc R U P . .
C07 C 0.1012(9) 0.2137(11) 0.5854(8) 0.089(6) Uiso 0.72(3) 1 d . . P . .
C08 C 0.1051(13) 0.1568(16) 0.5418(12) 0.129(10) Uiso 0.72(3) 1 d . . P . .
C09 C 0.079(2) 0.125(3) 0.479(2) 0.22(2) Uiso 0.72(3) 1 d . . P . .
C010 C 0.0084(17) 0.106(2) 0.4840(15) 0.161(13) Uiso 0.72(3) 1 d . . P . .
C011 C -0.0774(19) 0.095(2) 0.4903(18) 0.187(16) Uiso 0.72(3) 1 d . . P . .
C012 C -0.0821(14) 0.0507(16) 0.4271(12) 0.134(10) Uiso 0.72(3) 1 d . . P . .
O1 O 0.4564(2) 0.4389(3) 0.1855(2) 0.0345(12) Uani 1 1 d . . . . .
H1O H 0.491(5) 0.458(5) 0.175(4) 0.052 Uiso 1 1 d . U . . .
O2 O 0.7168(2) 0.7707(3) 0.3423(2) 0.0309(11) Uani 1 1 d . . . . .
O3 O 0.5217(2) 0.6568(2) 0.37299(19) 0.0259(11) Uani 1 1 d . . . . .
O4 O 0.5329(3) 0.7212(4) 0.4458(2) 0.0547(18) Uani 1 1 d . . . . .
O5 O 0.7686(2) 0.6579(3) 0.45860(19) 0.0301(11) Uani 1 1 d . . . . .
O6 O 0.7209(3) 0.5972(3) 0.5221(2) 0.0415(14) Uani 1 1 d . . . . .
O7 O 0.8973(2) 0.4590(2) 0.49028(18) 0.0248(10) Uani 1 1 d . . . . .
O8 O 0.9501(2) 0.5372(3) 0.5387(2) 0.0340(12) Uani 1 1 d . . . . .
O9 O 0.9782(2) 0.3126(3) 0.39901(19) 0.0268(11) Uani 1 1 d . . . . .
O10 O 0.9755(3) 0.2863(4) 0.4850(2) 0.0481(16) Uani 1 1 d . . . . .
O11 O 0.7806(2) 0.1962(3) 0.3983(2) 0.0332(12) Uani 1 1 d . . . . .
O12 O 0.8303(3) 0.1416(3) 0.3342(3) 0.0522(16) Uani 1 1 d . . . . .
O13 O 1.0299(3) 0.4510(3) 0.1816(2) 0.0430(14) Uani 1 1 d . . . . .
H13O H 1.072(5) 0.437(5) 0.191(4) 0.04(2) Uiso 1 1 d . . . . .
O14 O 0.8952(2) 0.7231(3) 0.1650(2) 0.0402(14) Uani 1 1 d . . . . .
O15 O 0.6029(2) 0.5382(3) 0.48293(17) 0.0268(11) Uani 1 1 d . . . . .
O16 O 0.5519(2) 0.4777(3) 0.5439(2) 0.0374(13) Uani 1 1 d . . . . .
O17 O 0.7310(2) 0.3342(2) 0.48626(18) 0.0269(11) Uani 1 1 d . . . . .
O18 O 0.7807(2) 0.4092(3) 0.5417(2) 0.0414(14) Uani 1 1 d . . . . .
O19 O 0.6082(2) 0.1944(3) 0.2054(2) 0.0366(13) Uani 1 1 d . . . . .
C1 C 0.6922(3) 0.7059(4) 0.1701(3) 0.0355(18) Uani 1 1 d . . . . .
H1A H 0.685222 0.660680 0.185318 0.053 Uiso 1 1 calc R U . . .
H1B H 0.668698 0.710134 0.136885 0.053 Uiso 1 1 calc R U . . .
H1C H 0.678313 0.740816 0.195010 0.053 Uiso 1 1 calc R U . . .
C2 C 0.7616(3) 0.7154(4) 0.1595(3) 0.0289(16) Uani 1 1 d . . . . .
C3 C 0.8019(3) 0.7024(4) 0.2094(3) 0.0266(15) Uani 1 1 d . . . . .
C4 C 0.7755(3) 0.6853(4) 0.2562(3) 0.0249(15) Uani 1 1 d . . . . .
H4 H 0.731527 0.685433 0.258477 0.030 Uiso 1 1 calc R U . . .
C5 C 0.8117(3) 0.6667(4) 0.3028(3) 0.0241(14) Uani 1 1 d . . . . .
C6 C 0.7822(3) 0.6429(3) 0.3470(3) 0.0231(14) Uani 1 1 d . . . . .
C7 C 0.7145(3) 0.6494(3) 0.3529(2) 0.0229(14) Uani 1 1 d . . . . .
C8 C 0.6791(3) 0.5901(4) 0.3618(2) 0.0237(14) Uani 1 1 d . . . . .
H8 H 0.700051 0.547580 0.363350 0.028 Uiso 1 1 calc R U . . .
C9 C 0.6151(3) 0.5908(4) 0.3684(2) 0.0226(14) Uani 1 1 d . . . . .
C10 C 0.5769(3) 0.5268(4) 0.3764(3) 0.0237(14) Uani 1 1 d . . . . .
H10 H 0.542101 0.539584 0.400336 0.028 Uiso 1 1 calc R U . . .
C11 C 0.6145(3) 0.4724(4) 0.4053(3) 0.0240(14) Uani 1 1 d . . . . .
C12 C 0.6422(3) 0.4169(4) 0.3804(3) 0.0233(14) Uani 1 1 d . . . . .
H12 H 0.633680 0.409379 0.343948 0.028 Uiso 1 1 calc R U . . .
C13 C 0.6822(3) 0.3714(4) 0.4075(3) 0.0228(14) Uani 1 1 d . . . . .
C14 C 0.7165(3) 0.3197(3) 0.3756(3) 0.0248(14) Uani 1 1 d . . . . .
C15 C 0.6883(3) 0.2844(3) 0.3352(3) 0.0240(14) Uani 1 1 d . . . . .
C16 C 0.6228(3) 0.2742(4) 0.3310(3) 0.0235(14) Uani 1 1 d . . . . .
H16 H 0.597522 0.291955 0.358270 0.028 Uiso 1 1 calc R U . . .
C17 C 0.5942(3) 0.2409(4) 0.2905(3) 0.0257(15) Uani 1 1 d . . . . .
C18 C 0.5242(3) 0.2264(4) 0.2891(3) 0.0269(15) Uani 1 1 d . . . . .
C19 C 0.4936(3) 0.2520(5) 0.3399(3) 0.0373(19) Uani 1 1 d . . . . .
H19A H 0.515957 0.233583 0.370731 0.056 Uiso 1 1 calc R U . . .
H19B H 0.450241 0.236955 0.340607 0.056 Uiso 1 1 calc R U . . .
H19C H 0.495156 0.301868 0.340903 0.056 Uiso 1 1 calc R U . . .
C20 C 0.8103(3) 0.2245(4) 0.2122(3) 0.0373(18) Uani 1 1 d . . . . .
H20A H 0.833349 0.227196 0.179048 0.056 Uiso 1 1 calc R U . . .
H20B H 0.826322 0.186573 0.233479 0.056 Uiso 1 1 calc R U . . .
H20C H 0.815498 0.267150 0.231855 0.056 Uiso 1 1 calc R U . . .
C21 C 0.7407(3) 0.2129(4) 0.1997(3) 0.0288(15) Uani 1 1 d . . . . .
C22 C 0.7218(3) 0.2618(5) 0.1537(3) 0.0363(18) Uani 1 1 d . . . . .
H22A H 0.749106 0.254182 0.123532 0.054 Uiso 1 1 calc R U . . .
H22B H 0.725824 0.309131 0.165581 0.054 Uiso 1 1 calc R U . . .
H22C H 0.678686 0.252918 0.143022 0.054 Uiso 1 1 calc R U . . .
C23 C 0.7328(4) 0.1381(4) 0.1832(3) 0.0350(17) Uani 1 1 d . . . . .
H23A H 0.688706 0.128792 0.176172 0.052 Uiso 1 1 calc R U . . .
H23B H 0.747886 0.108443 0.211647 0.052 Uiso 1 1 calc R U . . .
H23C H 0.756572 0.129519 0.151083 0.052 Uiso 1 1 calc R U . . .
C24 C 0.7013(3) 0.2295(4) 0.2481(3) 0.0266(15) Uani 1 1 d . . . . .
C25 C 0.7254(3) 0.2567(4) 0.2924(3) 0.0248(14) Uani 1 1 d . . . . .
H25 H 0.769325 0.257985 0.296126 0.030 Uiso 1 1 calc R U . . .
C26 C 0.5465(3) 0.5021(3) 0.3241(3) 0.0253(15) Uani 1 1 d . . . . .
C27 C 0.4831(3) 0.4898(3) 0.3223(3) 0.0240(14) Uani 1 1 d . . . . .
H27 H 0.459858 0.495075 0.353678 0.029 Uiso 1 1 calc R U . . .
C28 C 0.4523(3) 0.4701(4) 0.2762(3) 0.0284(15) Uani 1 1 d . . . . .
C29 C 0.4885(3) 0.4594(4) 0.2304(3) 0.0276(15) Uani 1 1 d . . . . .
C30 C 0.5532(3) 0.4713(4) 0.2311(3) 0.0266(15) Uani 1 1 d . . . . .
C31 C 0.5798(3) 0.4934(4) 0.2783(3) 0.0248(14) Uani 1 1 d . . . . .
H31 H 0.623085 0.502951 0.279131 0.030 Uiso 1 1 calc R U . . .
C32 C 0.5931(3) 0.4608(4) 0.1807(3) 0.0304(16) Uani 1 1 d . . . . .
C33 C 0.5721(4) 0.5107(4) 0.1366(3) 0.0383(18) Uani 1 1 d . . . . .
H33A H 0.580878 0.557549 0.147689 0.057 Uiso 1 1 calc R U . . .
H33B H 0.527392 0.505477 0.129964 0.057 Uiso 1 1 calc R U . . .
H33C H 0.594704 0.500683 0.104090 0.057 Uiso 1 1 calc R U . . .
C34 C 0.5879(4) 0.3855(4) 0.1622(3) 0.0384(18) Uani 1 1 d . . . . .
H34A H 0.611802 0.379241 0.129880 0.058 Uiso 1 1 calc R U . . .
H34B H 0.544192 0.374297 0.155179 0.058 Uiso 1 1 calc R U . . .
H34C H 0.604342 0.355469 0.189972 0.058 Uiso 1 1 calc R U . . .
C35 C 0.6618(4) 0.4742(5) 0.1917(3) 0.045(2) Uani 1 1 d . . . . .
H35A H 0.685074 0.469474 0.158839 0.067 Uiso 1 1 calc R U . . .
H35B H 0.677443 0.441274 0.217749 0.067 Uiso 1 1 calc R U . . .
H35C H 0.667111 0.520441 0.205574 0.067 Uiso 1 1 calc R U . . .
C36 C 0.3806(3) 0.4593(4) 0.2754(3) 0.0287(16) Uani 1 1 d . . . . .
C37 C 0.3642(4) 0.3845(4) 0.2605(4) 0.0398(19) Uani 1 1 d . . . . .
H37A H 0.379387 0.353831 0.288274 0.060 Uiso 1 1 calc R U . . .
H37B H 0.383797 0.372777 0.226913 0.060 Uiso 1 1 calc R U . . .
H37C H 0.319025 0.379891 0.256775 0.060 Uiso 1 1 calc R U . . .
C38 C 0.3525(3) 0.4731(5) 0.3285(3) 0.0374(18) Uani 1 1 d . . . . .
H38A H 0.307096 0.473051 0.325131 0.056 Uiso 1 1 calc R U . . .
H38B H 0.366537 0.517552 0.341514 0.056 Uiso 1 1 calc R U . . .
H38C H 0.365498 0.437577 0.353532 0.056 Uiso 1 1 calc R U . . .
C39 C 0.3500(3) 0.5079(4) 0.2350(3) 0.0332(17) Uani 1 1 d . . . . .
H39A H 0.304760 0.504597 0.237534 0.050 Uiso 1 1 calc R U . . .
H39B H 0.362736 0.495186 0.199231 0.050 Uiso 1 1 calc R U . . .
H39C H 0.363161 0.554690 0.242440 0.050 Uiso 1 1 calc R U . . .
C40 C 0.6824(3) 0.7103(4) 0.3519(2) 0.0241(14) Uani 1 1 d . . . . .
C41 C 0.7103(4) 0.8241(4) 0.3749(3) 0.0373(18) Uani 1 1 d . . . . .
C42 C 0.7512(4) 0.8820(4) 0.3594(3) 0.044(2) Uani 1 1 d . . . . .
H42A H 0.761278 0.909492 0.390676 0.065 Uiso 1 1 calc R U . . .
H42B H 0.729676 0.910247 0.333096 0.065 Uiso 1 1 calc R U . . .
H42C H 0.789653 0.864103 0.344320 0.065 Uiso 1 1 calc R U . . .
O20 O 0.6770(3) 0.8249(4) 0.4122(3) 0.0640(19) Uani 1 1 d . . . . .
C44 C 0.6184(3) 0.7141(4) 0.3574(3) 0.0260(15) Uani 1 1 d . . . . .
H44 H 0.597388 0.756492 0.354595 0.031 Uiso 1 1 calc R U . . .
C45 C 0.5860(3) 0.6545(4) 0.3672(3) 0.0254(15) Uani 1 1 d . . . . .
C46 C 0.4992(3) 0.6911(4) 0.4153(3) 0.0333(17) Uani 1 1 d . . . . .
C47 C 0.4308(3) 0.6834(4) 0.4185(3) 0.0362(18) Uani 1 1 d . . . . .
H47A H 0.420730 0.636995 0.429650 0.054 Uiso 1 1 calc R U . . .
H47B H 0.411968 0.692347 0.383748 0.054 Uiso 1 1 calc R U . . .
H47C H 0.414521 0.715943 0.444280 0.054 Uiso 1 1 calc R U . . .
C48 C 0.8168(3) 0.6002(4) 0.3869(3) 0.0244(14) Uani 1 1 d . . . . .
C49 C 0.8059(3) 0.6046(4) 0.4417(3) 0.0236(14) Uani 1 1 d . . . . .
C50 C 0.7260(3) 0.6490(4) 0.4975(3) 0.0339(18) Uani 1 1 d . . . . .
C51 C 0.6875(4) 0.7125(5) 0.5031(3) 0.043(2) Uani 1 1 d . . . . .
H51A H 0.659223 0.716734 0.472657 0.064 Uiso 1 1 calc R U . . .
H51B H 0.714947 0.752333 0.504676 0.064 Uiso 1 1 calc R U . . .
H51C H 0.663411 0.709888 0.535633 0.064 Uiso 1 1 calc R U . . .
C52 C 0.8347(3) 0.5594(3) 0.4768(2) 0.0225(14) Uani 1 1 d . . . . .
H52 H 0.828308 0.562978 0.513763 0.027 Uiso 1 1 calc R U . . .
C53 C 0.8725(3) 0.5098(4) 0.4568(3) 0.0242(15) Uani 1 1 d . . . . .
C54 C 0.9347(3) 0.4791(4) 0.5321(3) 0.0243(14) Uani 1 1 d . . . . .
C55 C 0.9526(4) 0.4190(4) 0.5649(3) 0.0353(17) Uani 1 1 d . . . . .
H55A H 0.980082 0.433696 0.593884 0.053 Uiso 1 1 calc R U . . .
H55B H 0.974337 0.385779 0.542900 0.053 Uiso 1 1 calc R U . . .
H55C H 0.915236 0.398037 0.579448 0.053 Uiso 1 1 calc R U . . .
C56 C 0.8843(3) 0.5017(4) 0.4034(3) 0.0236(14) Uani 1 1 d . . . . .
C57 C 0.9220(3) 0.4421(3) 0.3848(3) 0.0219(14) Uani 1 1 d . . . . .
H57 H 0.957654 0.437227 0.410209 0.026 Uiso 1 1 calc R U . . .
C58 C 0.8839(3) 0.3762(3) 0.3887(2) 0.0220(14) Uani 1 1 d . . . . .
C59 C 0.9137(3) 0.3136(4) 0.3961(3) 0.0237(14) Uani 1 1 d . . . . .
C60 C 1.0055(3) 0.2988(4) 0.4470(3) 0.0284(16) Uani 1 1 d . . . . .
C61 C 1.0745(3) 0.3035(4) 0.4440(3) 0.0356(17) Uani 1 1 d . . . . .
H61A H 1.091140 0.322177 0.477243 0.053 Uiso 1 1 calc R U . . .
H61B H 1.085878 0.333474 0.414704 0.053 Uiso 1 1 calc R U . . .
H61C H 1.091932 0.258093 0.438200 0.053 Uiso 1 1 calc R U . . .
C62 C 0.8803(3) 0.2529(4) 0.3978(3) 0.0281(15) Uani 1 1 d . . . . .
H62 H 0.901139 0.210672 0.402429 0.034 Uiso 1 1 calc R U . . .
C63 C 0.8169(3) 0.2550(4) 0.3925(3) 0.0265(15) Uani 1 1 d . . . . .
C64 C 0.7903(4) 0.1431(4) 0.3648(4) 0.042(2) Uani 1 1 d . . . . .
C65 C 0.7440(6) 0.0873(5) 0.3735(5) 0.070(3) Uani 1 1 d . . . . .
H65A H 0.736535 0.082318 0.411425 0.104 Uiso 1 1 calc R U . . .
H65B H 0.760279 0.044460 0.359431 0.104 Uiso 1 1 calc R U . . .
H65C H 0.704919 0.098627 0.355266 0.104 Uiso 1 1 calc R U . . .
C66 C 0.7850(3) 0.3159(3) 0.3843(2) 0.0228(14) Uani 1 1 d . . . . .
C67 C 0.8199(3) 0.3764(4) 0.3839(3) 0.0228(14) Uani 1 1 d . . . . .
H67 H 0.798873 0.418667 0.380200 0.027 Uiso 1 1 calc R U . . .
C68 C 0.9500(3) 0.4475(3) 0.3297(3) 0.0244(14) Uani 1 1 d . . . . .
C69 C 0.9133(3) 0.4446(4) 0.2834(3) 0.0245(14) Uani 1 1 d . . . . .
H69 H 0.869552 0.440806 0.286636 0.029 Uiso 1 1 calc R U . . .
C70 C 0.9384(3) 0.4470(4) 0.2336(3) 0.0268(15) Uani 1 1 d . . . . .
C71 C 0.8965(3) 0.4450(4) 0.1834(3) 0.0338(18) Uani 1 1 d . . . . .
C72 C 0.8272(3) 0.4428(5) 0.1978(3) 0.0387(19) Uani 1 1 d . . . . .
H72A H 0.801770 0.447065 0.165533 0.058 Uiso 1 1 calc R U . . .
H72B H 0.817777 0.480403 0.221786 0.058 Uiso 1 1 calc R U . . .
H72C H 0.817911 0.399388 0.215120 0.058 Uiso 1 1 calc R U . . .
C73 C 0.9060(4) 0.5088(5) 0.1489(3) 0.045(2) Uani 1 1 d . . . . .
H73A H 0.877182 0.507595 0.118664 0.067 Uiso 1 1 calc R U . . .
H73B H 0.948826 0.509786 0.136174 0.067 Uiso 1 1 calc R U . . .
H73C H 0.898148 0.549706 0.170008 0.067 Uiso 1 1 calc R U . . .
C74 C 0.9100(4) 0.3802(5) 0.1513(3) 0.047(2) Uani 1 1 d . . . . .
H74A H 0.898850 0.340038 0.172119 0.071 Uiso 1 1 calc R U . . .
H74B H 0.954268 0.378471 0.142919 0.071 Uiso 1 1 calc R U . . .
H74C H 0.885418 0.380848 0.118439 0.071 Uiso 1 1 calc R U . . .
C75 C 1.0033(3) 0.4518(4) 0.2307(3) 0.0297(16) Uani 1 1 d . . . . .
C76 C 1.0422(3) 0.4556(4) 0.2760(3) 0.0261(15) Uani 1 1 d . . . . .
C77 C 1.1142(3) 0.4576(4) 0.2733(3) 0.0313(16) Uani 1 1 d . . . . .
C78 C 1.1369(3) 0.3895(5) 0.2511(4) 0.0399(19) Uani 1 1 d . . . . .
H78A H 1.117686 0.381627 0.216336 0.060 Uiso 1 1 calc R U . . .
H78B H 1.125387 0.352624 0.275164 0.060 Uiso 1 1 calc R U . . .
H78C H 1.182186 0.390714 0.247642 0.060 Uiso 1 1 calc R U . . .
C79 C 1.1376(3) 0.5173(5) 0.2397(3) 0.041(2) Uani 1 1 d . . . . .
H79A H 1.182980 0.520095 0.242734 0.062 Uiso 1 1 calc R U . . .
H79B H 1.119187 0.559782 0.252291 0.062 Uiso 1 1 calc R U . . .
H79C H 1.125676 0.509934 0.202631 0.062 Uiso 1 1 calc R U . . .
C80 C 1.1443(3) 0.4651(5) 0.3283(3) 0.0410(19) Uani 1 1 d . . . . .
H80A H 1.189615 0.464850 0.325011 0.061 Uiso 1 1 calc R U . . .
H80B H 1.131481 0.427019 0.350693 0.061 Uiso 1 1 calc R U . . .
H80C H 1.131046 0.508056 0.344194 0.061 Uiso 1 1 calc R U . . .
C81 C 1.0133(3) 0.4537(3) 0.3250(3) 0.0238(14) Uani 1 1 d . . . . .
H81 H 1.038104 0.456781 0.356202 0.029 Uiso 1 1 calc R U . . .
C82 C 0.8558(3) 0.5493(4) 0.3695(3) 0.0235(14) Uani 1 1 d . . . . .
H82 H 0.863826 0.546292 0.332759 0.028 Uiso 1 1 calc R U . . .
C83 C 0.8787(3) 0.6707(3) 0.2987(3) 0.0253(15) Uani 1 1 d . . . . .
H83 H 0.903084 0.659830 0.329044 0.030 Uiso 1 1 calc R U . . .
C84 C 0.9083(3) 0.6888(4) 0.2546(3) 0.0288(16) Uani 1 1 d . . . . .
C85 C 0.8698(3) 0.7060(3) 0.2057(3) 0.0243(14) Uani 1 1 d . . . . .
C86 C 0.7794(4) 0.6655(5) 0.1156(3) 0.042(2) Uani 1 1 d . . . . .
H86A H 0.775723 0.618701 0.128703 0.063 Uiso 1 1 calc R U . . .
H86B H 0.822363 0.674025 0.105088 0.063 Uiso 1 1 calc R U . . .
H86C H 0.751587 0.671810 0.085105 0.063 Uiso 1 1 calc R U . . .
C87 C 0.7711(4) 0.7904(4) 0.1412(3) 0.0381(18) Uani 1 1 d . . . . .
H87A H 0.748117 0.798096 0.108097 0.057 Uiso 1 1 calc R U . . .
H87B H 0.815443 0.798699 0.135597 0.057 Uiso 1 1 calc R U . . .
H87C H 0.755859 0.821436 0.168423 0.057 Uiso 1 1 calc R U . . .
C88 C 0.9796(3) 0.6941(4) 0.2512(3) 0.0295(16) Uani 1 1 d . . . . .
C89 C 0.9989(3) 0.7689(4) 0.2406(3) 0.0391(19) Uani 1 1 d . . . . .
H89A H 1.043577 0.770811 0.233711 0.059 Uiso 1 1 calc R U . . .
H89B H 0.989445 0.796849 0.271495 0.059 Uiso 1 1 calc R U . . .
H89C H 0.975906 0.786166 0.209712 0.059 Uiso 1 1 calc R U . . .
C90 C 1.0103(3) 0.6714(4) 0.3035(3) 0.0380(18) Uani 1 1 d . . . . .
H90A H 0.998345 0.624301 0.311213 0.057 Uiso 1 1 calc R U . . .
H90B H 0.996681 0.701134 0.332185 0.057 Uiso 1 1 calc R U . . .
H90C H 1.055604 0.674140 0.300431 0.057 Uiso 1 1 calc R U . . .
C91 C 1.0045(3) 0.6476(4) 0.2081(3) 0.0375(18) Uani 1 1 d . . . . .
H91A H 1.049700 0.652567 0.206261 0.056 Uiso 1 1 calc R U . . .
H91B H 0.985635 0.660155 0.174066 0.056 Uiso 1 1 calc R U . . .
H91C H 0.994133 0.600250 0.216410 0.056 Uiso 1 1 calc R U . . .
C92 C 0.6274(3) 0.4799(4) 0.4587(3) 0.0239(14) Uani 1 1 d . . . . .
C93 C 0.5660(3) 0.5314(4) 0.5261(3) 0.0278(15) Uani 1 1 d . . . . .
C94 C 0.5466(4) 0.6000(5) 0.5452(3) 0.0410(19) Uani 1 1 d . . . . .
H94A H 0.527729 0.595632 0.580065 0.061 Uiso 1 1 calc R U . . .
H94B H 0.516218 0.619532 0.520271 0.061 Uiso 1 1 calc R U . . .
H94C H 0.582955 0.629808 0.547648 0.061 Uiso 1 1 calc R U . . .
C95 C 0.6658(3) 0.4361(4) 0.4876(3) 0.0231(14) Uani 1 1 d . . . . .
H95 H 0.672946 0.442603 0.524411 0.028 Uiso 1 1 calc R U . . .
C96 C 0.6932(3) 0.3827(4) 0.4606(3) 0.0261(15) Uani 1 1 d . . . . .
C97 C 0.7765(3) 0.3529(4) 0.5223(3) 0.0303(16) Uani 1 1 d . . . . .
C98 C 0.8194(4) 0.2936(5) 0.5322(3) 0.0395(19) Uani 1 1 d . . . . .
H98A H 0.854876 0.296604 0.508372 0.059 Uiso 1 1 calc R U . . .
H98B H 0.797033 0.250962 0.525726 0.059 Uiso 1 1 calc R U . . .
H98C H 0.834352 0.294800 0.568940 0.059 Uiso 1 1 calc R U . . .
C99 C 0.6325(3) 0.2197(4) 0.2443(3) 0.0270(15) Uani 1 1 d . . . . .
C100 C 0.5131(4) 0.1493(4) 0.2827(4) 0.0396(19) Uani 1 1 d . . . . .
H10X H 0.532834 0.125084 0.312353 0.059 Uiso 1 1 calc R U . . .
H10Y H 0.531152 0.133826 0.249460 0.059 Uiso 1 1 calc R U . . .
H10Z H 0.468407 0.140098 0.282371 0.059 Uiso 1 1 calc R U . . .
C101 C 0.4926(3) 0.2644(4) 0.2419(3) 0.0306(16) Uani 1 1 d . . . . .
H11X H 0.449389 0.249386 0.238225 0.046 Uiso 1 1 calc R U . . .
H11Y H 0.514937 0.254154 0.209309 0.046 Uiso 1 1 calc R U . . .
H11Z H 0.493728 0.313556 0.248438 0.046 Uiso 1 1 calc R U . . .

loop_
_atom_site_aniso_label
_atom_site_aniso_U_11
_atom_site_aniso_U_22
_atom_site_aniso_U_33
_atom_site_aniso_U_23
_atom_site_aniso_U_13
_atom_site_aniso_U_12
C00A 0.049(15) 0.053(15) 0.046(13) 0.005(11) 0.018(11) 0.016(13)
Cl1A 0.051(4) 0.060(4) 0.032(3) -0.009(3) -0.003(3) 0.005(3)
Cl2A 0.107(7) 0.124(8) 0.097(6) -0.074(6) 0.059(5) -0.061(6)
Cl3A 0.104(8) 0.118(8) 0.072(5) 0.045(5) 0.022(5) 0.069(7)
Cl1B 0.091(7) 0.063(6) 0.032(4) -0.015(3) -0.015(4) 0.028(5)
Cl2B 0.064(5) 0.075(7) 0.168(12) -0.030(7) 0.022(6) 0.011(5)
Cl3B 0.080(6) 0.052(5) 0.074(5) 0.012(4) -0.011(5) 0.011(4)
C01 0.09(2) 0.046(15) 0.09(2) -0.002(13) 0.014(16) 0.019(14)
C02 0.086(19) 0.09(2) 0.048(14) 0.017(13) -0.003(13) 0.036(17)
C03 0.063(15) 0.052(15) 0.09(2) 0.012(14) -0.009(14) -0.007(13)
C04 0.044(12) 0.11(2) 0.017(9) 0.022(11) -0.003(8) 0.000(13)
C05 0.049(12) 0.09(2) 0.032(11) -0.010(12) -0.002(9) -0.005(13)
C06 0.17(3) 0.25(5) 0.005(9) 0.019(16) -0.031(14) -0.15(4)
O1 0.027(3) 0.043(3) 0.033(3) -0.005(2) -0.008(2) 0.000(2)
O2 0.029(2) 0.025(3) 0.039(3) 0.001(2) 0.003(2) 0.000(2)
O3 0.019(2) 0.028(3) 0.030(2) -0.002(2) -0.0005(19) 0.004(2)
O4 0.040(3) 0.077(5) 0.046(3) -0.030(3) -0.002(3) 0.008(3)
O5 0.028(2) 0.030(3) 0.032(3) -0.003(2) -0.001(2) 0.009(2)
O6 0.040(3) 0.045(4) 0.040(3) 0.004(3) 0.007(2) 0.003(3)
O7 0.026(2) 0.024(2) 0.025(2) 0.0006(19) -0.0049(19) 0.005(2)
O8 0.033(3) 0.032(3) 0.037(3) -0.005(2) -0.012(2) 0.001(2)
O9 0.017(2) 0.029(3) 0.034(3) -0.005(2) -0.0016(19) 0.003(2)
O10 0.038(3) 0.078(5) 0.028(3) 0.000(3) -0.003(2) 0.006(3)
O11 0.031(3) 0.023(3) 0.045(3) -0.001(2) -0.003(2) -0.001(2)
O12 0.050(4) 0.041(4) 0.066(4) -0.021(3) 0.001(3) 0.007(3)
O13 0.034(3) 0.062(4) 0.032(3) -0.002(3) 0.013(2) -0.006(3)
O14 0.028(3) 0.054(4) 0.039(3) 0.018(3) 0.000(2) -0.005(3)
O15 0.027(2) 0.033(3) 0.020(2) -0.003(2) 0.0036(19) 0.002(2)
O16 0.041(3) 0.035(3) 0.036(3) 0.001(2) 0.015(2) 0.005(3)
O17 0.027(2) 0.025(3) 0.029(2) 0.005(2) 0.000(2) 0.004(2)
O18 0.036(3) 0.050(4) 0.038(3) -0.009(3) -0.009(2) 0.004(3)
O19 0.027(2) 0.051(3) 0.032(3) -0.013(2) -0.003(2) -0.005(2)
C1 0.032(4) 0.044(5) 0.030(4) 0.003(3) -0.013(3) -0.001(3)
C2 0.027(3) 0.034(4) 0.026(3) 0.005(3) -0.004(3) 0.001(3)
C3 0.026(3) 0.023(4) 0.031(4) -0.001(3) -0.005(3) -0.002(3)
C4 0.013(3) 0.030(4) 0.031(4) 0.001(3) -0.003(3) 0.003(3)
C5 0.023(3) 0.027(4) 0.023(3) 0.000(3) -0.004(3) 0.000(3)
C6 0.021(3) 0.022(3) 0.027(3) 0.000(3) -0.003(3) -0.002(3)
C7 0.026(3) 0.025(4) 0.018(3) -0.001(3) -0.001(3) -0.001(3)
C8 0.027(3) 0.026(4) 0.018(3) -0.002(3) -0.003(3) 0.006(3)
C9 0.016(3) 0.028(4) 0.023(3) 0.004(3) -0.002(2) 0.000(3)
C10 0.016(3) 0.028(4) 0.027(3) 0.001(3) 0.005(3) 0.002(3)
C11 0.015(3) 0.025(4) 0.032(3) 0.000(3) 0.002(3) 0.000(3)
C12 0.016(3) 0.029(4) 0.024(3) 0.000(3) 0.005(3) -0.002(3)
C13 0.019(3) 0.027(4) 0.023(3) 0.002(3) 0.001(3) -0.009(3)
C14 0.024(3) 0.022(3) 0.028(3) 0.002(3) -0.001(3) -0.003(3)
C15 0.023(3) 0.024(4) 0.024(3) 0.002(3) 0.000(3) 0.001(3)
C16 0.022(3) 0.027(4) 0.022(3) 0.001(3) 0.005(3) 0.000(3)
C17 0.018(3) 0.026(4) 0.033(4) -0.004(3) 0.000(3) 0.002(3)
C18 0.021(3) 0.027(4) 0.034(4) -0.006(3) -0.001(3) 0.000(3)
C19 0.021(3) 0.058(5) 0.033(4) -0.002(4) 0.001(3) -0.006(4)
C20 0.027(4) 0.043(5) 0.042(4) -0.002(4) 0.003(3) -0.002(3)
C21 0.029(4) 0.026(4) 0.031(4) 0.003(3) 0.000(3) 0.001(3)
C22 0.027(4) 0.048(5) 0.034(4) 0.001(3) 0.006(3) -0.001(3)
C23 0.033(4) 0.033(4) 0.040(4) -0.013(3) 0.007(3) -0.001(3)
C24 0.025(3) 0.024(4) 0.031(4) -0.002(3) -0.001(3) 0.000(3)
C25 0.017(3) 0.027(4) 0.030(3) -0.002(3) -0.002(3) 0.001(3)
C26 0.021(3) 0.023(3) 0.032(4) 0.003(3) -0.001(3) 0.005(3)
C27 0.023(3) 0.024(4) 0.025(3) 0.002(3) 0.001(3) 0.002(3)
C28 0.020(3) 0.028(4) 0.037(4) -0.005(3) -0.003(3) 0.004(3)
C29 0.029(3) 0.026(4) 0.028(3) 0.000(3) -0.006(3) -0.001(3)
C30 0.028(3) 0.026(4) 0.026(3) -0.002(3) 0.000(3) 0.005(3)
C31 0.019(3) 0.027(4) 0.028(3) 0.000(3) 0.000(3) 0.000(3)
C32 0.033(4) 0.033(4) 0.025(3) -0.007(3) 0.001(3) 0.005(3)
C33 0.050(5) 0.035(4) 0.030(4) 0.007(3) 0.009(3) 0.001(4)
C34 0.042(4) 0.040(5) 0.033(4) -0.001(3) 0.007(3) 0.005(4)
C35 0.039(4) 0.061(6) 0.035(4) -0.001(4) 0.013(3) 0.004(4)
C36 0.017(3) 0.028(4) 0.041(4) 0.000(3) -0.004(3) 0.001(3)
C37 0.029(4) 0.032(4) 0.058(5) 0.001(4) -0.003(4) -0.002(3)
C38 0.020(3) 0.047(5) 0.045(4) 0.002(4) -0.001(3) 0.001(3)
C39 0.019(3) 0.040(4) 0.040(4) 0.000(3) -0.007(3) 0.003(3)
C40 0.027(3) 0.028(4) 0.017(3) 0.000(3) 0.000(3) -0.007(3)
C41 0.039(4) 0.032(4) 0.041(4) 0.002(3) 0.002(4) 0.000(4)
C42 0.053(5) 0.033(4) 0.045(5) -0.002(4) -0.005(4) -0.004(4)
O20 0.073(4) 0.054(4) 0.066(4) -0.026(3) 0.018(4) -0.019(4)
C44 0.027(3) 0.023(4) 0.028(3) -0.004(3) -0.002(3) 0.006(3)
C45 0.021(3) 0.032(4) 0.023(3) -0.001(3) -0.005(3) -0.001(3)
C46 0.028(4) 0.046(5) 0.026(4) 0.002(3) 0.002(3) 0.012(3)
C47 0.030(4) 0.046(5) 0.033(4) -0.001(3) 0.005(3) 0.010(4)
C48 0.018(3) 0.026(4) 0.029(3) 0.005(3) -0.004(3) -0.004(3)
C49 0.021(3) 0.026(4) 0.024(3) 0.001(3) -0.003(3) -0.002(3)
C50 0.029(4) 0.040(5) 0.033(4) -0.012(4) -0.009(3) 0.004(3)
C51 0.035(4) 0.058(6) 0.035(4) -0.015(4) -0.005(3) 0.021(4)
C52 0.023(3) 0.025(4) 0.019(3) 0.000(3) -0.003(3) 0.001(3)
C53 0.018(3) 0.032(4) 0.023(3) 0.001(3) -0.007(3) -0.005(3)
C54 0.022(3) 0.028(4) 0.023(3) -0.004(3) -0.005(3) 0.005(3)
C55 0.039(4) 0.040(4) 0.026(4) 0.006(3) -0.012(3) 0.007(4)
C56 0.016(3) 0.026(4) 0.029(3) -0.002(3) -0.003(3) -0.006(3)
C57 0.017(3) 0.025(4) 0.023(3) -0.002(3) -0.004(2) 0.000(3)
C58 0.023(3) 0.027(4) 0.016(3) -0.001(3) 0.000(2) 0.001(3)
C59 0.023(3) 0.026(4) 0.022(3) -0.001(3) 0.001(3) 0.002(3)
C60 0.031(4) 0.029(4) 0.025(4) -0.009(3) -0.007(3) 0.009(3)
C61 0.033(4) 0.038(4) 0.036(4) -0.012(3) -0.007(3) 0.007(3)
C62 0.029(4) 0.022(4) 0.033(4) -0.004(3) -0.003(3) 0.000(3)
C63 0.027(3) 0.025(4) 0.028(3) -0.007(3) 0.000(3) 0.002(3)
C64 0.036(4) 0.032(4) 0.059(5) -0.013(4) -0.012(4) 0.004(4)
C65 0.079(7) 0.039(6) 0.090(8) -0.016(5) -0.009(6) -0.023(5)
C66 0.027(3) 0.023(3) 0.019(3) 0.003(3) 0.004(3) -0.002(3)
C67 0.020(3) 0.024(3) 0.025(3) -0.006(3) -0.001(3) 0.000(3)
C68 0.024(3) 0.025(4) 0.024(3) -0.002(3) -0.001(3) 0.001(3)
C69 0.021(3) 0.029(4) 0.024(3) 0.000(3) -0.002(3) -0.002(3)
C70 0.028(3) 0.031(4) 0.021(3) 0.000(3) 0.001(3) 0.003(3)
C71 0.026(3) 0.053(5) 0.022(3) 0.004(3) -0.004(3) -0.006(3)
C72 0.031(4) 0.060(5) 0.025(4) 0.002(3) -0.008(3) -0.006(4)
C73 0.040(4) 0.065(6) 0.029(4) 0.016(4) -0.008(3) -0.004(4)
C74 0.041(4) 0.072(6) 0.029(4) -0.005(4) -0.002(3) -0.017(4)
C75 0.025(3) 0.032(4) 0.032(4) -0.001(3) 0.003(3) 0.001(3)
C76 0.020(3) 0.025(4) 0.033(4) -0.002(3) 0.001(3) 0.001(3)
C77 0.021(3) 0.036(4) 0.037(4) -0.002(3) 0.006(3) -0.001(3)
C78 0.025(4) 0.044(5) 0.052(5) -0.010(4) 0.006(3) 0.005(3)
C79 0.023(3) 0.050(5) 0.052(5) 0.012(4) -0.001(3) -0.008(4)
C80 0.021(3) 0.050(5) 0.052(5) -0.006(4) -0.002(3) -0.003(4)
C81 0.017(3) 0.026(4) 0.029(3) 0.000(3) -0.002(3) 0.003(3)
C82 0.016(3) 0.032(4) 0.022(3) 0.001(3) -0.002(2) -0.002(3)
C83 0.024(3) 0.023(3) 0.029(3) 0.006(3) -0.010(3) 0.000(3)
C84 0.023(3) 0.027(4) 0.036(4) 0.006(3) -0.007(3) 0.000(3)
C85 0.027(3) 0.018(3) 0.028(4) 0.001(3) 0.002(3) -0.001(3)
C86 0.037(4) 0.057(5) 0.033(4) 0.001(4) -0.005(3) 0.003(4)
C87 0.030(4) 0.041(5) 0.044(4) 0.015(4) -0.003(3) -0.005(3)
C88 0.020(3) 0.031(4) 0.038(4) 0.009(3) 0.000(3) -0.001(3)
C89 0.024(3) 0.040(5) 0.054(5) 0.017(4) -0.003(3) -0.007(3)
C90 0.021(3) 0.040(5) 0.052(5) 0.014(4) -0.005(3) 0.001(3)
C91 0.023(3) 0.034(4) 0.055(5) 0.009(4) 0.001(3) -0.002(3)
C92 0.019(3) 0.029(4) 0.024(3) -0.010(3) 0.004(3) -0.003(3)
C93 0.027(3) 0.033(4) 0.024(3) 0.002(3) 0.003(3) 0.007(3)
C94 0.048(5) 0.045(5) 0.030(4) -0.012(3) 0.007(3) 0.012(4)
C95 0.020(3) 0.027(4) 0.023(3) 0.000(3) 0.005(3) -0.004(3)
C96 0.019(3) 0.031(4) 0.028(3) 0.005(3) 0.001(3) 0.000(3)
C97 0.027(3) 0.044(5) 0.021(3) 0.005(3) 0.001(3) 0.005(3)
C98 0.030(4) 0.053(5) 0.035(4) 0.000(4) 0.002(3) 0.010(4)
C99 0.023(3) 0.027(4) 0.031(4) 0.002(3) -0.003(3) -0.002(3)
C100 0.032(4) 0.034(4) 0.052(5) -0.005(4) 0.004(4) -0.005(3)
C101 0.025(3) 0.035(4) 0.032(4) -0.004(3) -0.005(3) 0.001(3)

loop_
_atom_type_symbol
_atom_type_description
_atom_type_scat_dispersion_real
_atom_type_scat_dispersion_imag
_atom_type_scat_source
C C 0.0033 0.0016 'International Tables Vol C Tables 4.2.6.8 and 6.1.1.4'
H H 0.0000 0.0000 'International Tables Vol C Tables 4.2.6.8 and 6.1.1.4'
O O 0.0106 0.0060 'International Tables Vol C Tables 4.2.6.8 and 6.1.1.4'
Cl Cl 0.1484 0.1585 'International Tables Vol C Tables 4.2.6.8 and 6.1.1.4'

loop_
_geom_angle_atom_site_label_1
_geom_angle_atom_site_label_2
_geom_angle_atom_site_label_3
_geom_angle
_geom_angle_site_symmetry_1
_geom_angle_site_symmetry_3
_geom_angle_publ_flag
Cl3A C00A Cl2A 114.6(16) . . ?
Cl3A C00A Cl1A 109.1(15) . . ?
Cl2A C00A Cl1A 107.7(15) . . ?
Cl3A C00A H00A 108.4 . . ?
Cl2A C00A H00A 108.4 . . ?
Cl1A C00A H00A 108.4 . . ?
C00A Cl2A C01 153.6(11) . 3_656 ?
Cl1B C00B Cl2B 113(2) . . ?
Cl1B C00B Cl3B 111.0(19) . . ?
Cl2B C00B Cl3B 105.8(17) . . ?
Cl1B C00B H00B 108.9 . . ?
Cl2B C00B H00B 108.9 . . ?
Cl3B C00B H00B 108.9 . . ?
C02 C01 Cl2A 89.8(19) . 3_656 ?
C02 C01 H01A 109.5 . . ?
Cl2A C01 H01A 44.5 3_656 . ?
C02 C01 H01B 109.5 . . ?
Cl2A C01 H01B 80.0 3_656 . ?
H01A C01 H01B 109.5 . . ?
C02 C01 H01C 109.5 . . ?
Cl2A C01 H01C 153.1 3_656 . ?
H01A C01 H01C 109.5 . . ?
H01B C01 H01C 109.5 . . ?
C03 C02 C01 113(2) . . ?
C03 C02 H02A 108.9 . . ?
C01 C02 H02A 108.9 . . ?
C03 C02 H02B 108.9 . . ?
C01 C02 H02B 108.9 . . ?
H02A C02 H02B 107.7 . . ?
C02 C03 C04 118(3) . . ?
C02 C03 H03 120.9 . . ?
C04 C03 H03 120.9 . . ?
C05 C04 C03 117(2) . . ?
C05 C04 H04 121.4 . . ?
C03 C04 H04 121.4 . . ?
C04 C05 C06 125(2) . . ?
C04 C05 H05A 106.0 . . ?
C06 C05 H05A 106.0 . . ?
C04 C05 H05B 106.0 . . ?
C06 C05 H05B 106.0 . . ?
H05A C05 H05B 106.3 . . ?
C05 C06 H06A 114.1 . . ?
C05 C06 H06B 114.0 . . ?
H06A C06 H06B 104.5 . . ?
C05 C06 H06C 114.1 . . ?
H06A C06 H06C 104.5 . . ?
H06B C06 H06C 104.5 . . ?
C07 C08 C09 149(3) . . ?
C010 C09 C08 108(4) . . ?
C09 C010 C011 173(4) . . ?
C010 C011 C012 92(3) . . ?
C29 O1 H1O 73(7) . . ?
C41 O2 C40 119.2(6) . . ?
C46 O3 C45 117.5(5) . . ?
C50 O5 C49 121.4(6) . . ?
C54 O7 C53 118.2(5) . . ?
C60 O9 C59 117.8(5) . . ?
C64 O11 C63 118.4(6) . . ?
C75 O13 H13O 101(5) . . ?
C93 O15 C92 119.6(6) . . ?
C97 O17 C96 121.9(6) . . ?
C2 C1 H1A 109.5 . . ?
C2 C1 H1B 109.5 . . ?
H1A C1 H1B 109.5 . . ?
C2 C1 H1C 109.5 . . ?
H1A C1 H1C 109.5 . . ?
H1B C1 H1C 109.5 . . ?
C86 C2 C1 107.6(6) . . ?
C86 C2 C3 110.1(6) . . ?
C1 C2 C3 112.1(6) . . ?
C86 C2 C87 110.7(6) . . ?
C1 C2 C87 107.4(6) . . ?
C3 C2 C87 108.9(6) . . ?
C4 C3 C85 119.6(6) . . ?
C4 C3 C2 121.0(6) . . ?
C85 C3 C2 119.3(6) . . ?
C3 C4 C5 122.9(6) . . ?
C3 C4 H4 118.6 . . ?
C5 C4 H4 118.6 . . ?
C6 C5 C4 119.8(6) . . ?
C6 C5 C83 123.2(6) . . ?
C4 C5 C83 116.9(6) . . ?
C5 C6 C7 121.4(6) . . ?
C5 C6 C48 120.3(6) . . ?
C7 C6 C48 117.7(6) . . ?
C40 C7 C8 116.5(6) . . ?
C40 C7 C6 124.6(6) . . ?
C8 C7 C6 118.8(6) . . ?
C9 C8 C7 123.3(6) . . ?
C9 C8 H8 118.3 . . ?
C7 C8 H8 118.3 . . ?
C45 C9 C8 116.7(6) . . ?
C45 C9 C10 120.0(5) . . ?
C8 C9 C10 123.3(6) . . ?
C11 C10 C9 111.0(5) . . ?
C11 C10 C26 114.0(6) . . ?
C9 C10 C26 111.7(5) . . ?
C11 C10 H10 106.5 . . ?
C9 C10 H10 106.5 . . ?
C26 C10 H10 106.5 . . ?
C92 C11 C12 116.2(6) . . ?
C92 C11 C10 119.6(6) . . ?
C12 C11 C10 124.0(6) . . ?
C11 C12 C13 122.4(6) . . ?
C11 C12 H12 118.8 . . ?
C13 C12 H12 118.8 . . ?
C96 C13 C12 117.9(6) . . ?
C96 C13 C14 123.6(6) . . ?
C12 C13 C14 118.0(6) . . ?
C15 C14 C66 120.8(6) . . ?
C15 C14 C13 121.9(6) . . ?
C66 C14 C13 116.6(5) . . ?
C14 C15 C16 123.7(6) . . ?
C14 C15 C25 120.1(6) . . ?
C16 C15 C25 116.2(6) . . ?
C17 C16 C15 124.3(6) . . ?
C17 C16 H16 117.9 . . ?
C15 C16 H16 117.9 . . ?
C16 C17 C99 118.2(6) . . ?
C16 C17 C18 122.9(6) . . ?
C99 C17 C18 118.8(6) . . ?
C17 C18 C19 110.5(6) . . ?
C17 C18 C100 109.6(6) . . ?
C19 C18 C100 110.0(6) . . ?
C17 C18 C101 110.3(6) . . ?
C19 C18 C101 107.3(6) . . ?
C100 C18 C101 109.0(6) . . ?
C18 C19 H19A 109.5 . . ?
C18 C19 H19B 109.5 . . ?
H19A C19 H19B 109.5 . . ?
C18 C19 H19C 109.5 . . ?
H19A C19 H19C 109.5 . . ?
H19B C19 H19C 109.5 . . ?
C21 C20 H20A 109.5 . . ?
C21 C20 H20B 109.5 . . ?
H20A C20 H20B 109.5 . . ?
C21 C20 H20C 109.5 . . ?
H20A C20 H20C 109.5 . . ?
H20B C20 H20C 109.5 . . ?
C20 C21 C24 110.6(6) . . ?
C20 C21 C23 107.6(6) . . ?
C24 C21 C23 111.0(6) . . ?
C20 C21 C22 107.8(6) . . ?
C24 C21 C22 108.9(6) . . ?
C23 C21 C22 110.9(6) . . ?
C21 C22 H22A 109.5 . . ?
C21 C22 H22B 109.5 . . ?
H22A C22 H22B 109.5 . . ?
C21 C22 H22C 109.5 . . ?
H22A C22 H22C 109.5 . . ?
H22B C22 H22C 109.5 . . ?
C21 C23 H23A 109.5 . . ?
C21 C23 H23B 109.5 . . ?
H23A C23 H23B 109.5 . . ?
C21 C23 H23C 109.5 . . ?
H23A C23 H23C 109.5 . . ?
H23B C23 H23C 109.5 . . ?
C25 C24 C99 118.5(6) . . ?
C25 C24 C21 122.7(6) . . ?
C99 C24 C21 118.6(6) . . ?
C24 C25 C15 124.1(6) . . ?
C24 C25 H25 118.0 . . ?
C15 C25 H25 118.0 . . ?
C31 C26 C27 118.2(6) . . ?
C31 C26 C10 122.5(6) . . ?
C27 C26 C10 119.2(6) . . ?
C26 C27 C28 122.4(6) . . ?
C26 C27 H27 118.8 . . ?
C28 C27 H27 118.8 . . ?
C27 C28 C29 117.7(6) . . ?
C27 C28 C36 120.7(6) . . ?
C29 C28 C36 121.5(6) . . ?
O1 C29 C30 122.8(6) . . ?
O1 C29 C28 116.1(6) . . ?
C30 C29 C28 121.1(6) . . ?
O1 C29 H1O 36(4) . . ?
C30 C29 H1O 88(4) . . ?
C28 C29 H1O 147(4) . . ?
C31 C30 C29 117.4(6) . . ?
C31 C30 C32 121.3(6) . . ?
C29 C30 C32 121.4(6) . . ?
C26 C31 C30 123.1(6) . . ?
C26 C31 H31 118.4 . . ?
C30 C31 H31 118.4 . . ?
C35 C32 C33 107.2(7) . . ?
C35 C32 C30 111.8(6) . . ?
C33 C32 C30 110.3(6) . . ?
C35 C32 C34 106.5(7) . . ?
C33 C32 C34 111.5(6) . . ?
C30 C32 C34 109.4(6) . . ?
C32 C33 H33A 109.5 . . ?
C32 C33 H33B 109.5 . . ?
H33A C33 H33B 109.5 . . ?
C32 C33 H33C 109.5 . . ?
H33A C33 H33C 109.5 . . ?
H33B C33 H33C 109.5 . . ?
C32 C34 H34A 109.5 . . ?
C32 C34 H34B 109.5 . . ?
H34A C34 H34B 109.5 . . ?
C32 C34 H34C 109.5 . . ?
H34A C34 H34C 109.5 . . ?
H34B C34 H34C 109.5 . . ?
C32 C35 H35A 109.5 . . ?
C32 C35 H35B 109.5 . . ?
H35A C35 H35B 109.5 . . ?
C32 C35 H35C 109.5 . . ?
H35A C35 H35C 109.5 . . ?
H35B C35 H35C 109.5 . . ?
C38 C36 C39 107.9(6) . . ?
C38 C36 C28 112.0(6) . . ?
C39 C36 C28 109.9(6) . . ?
C38 C36 C37 107.1(6) . . ?
C39 C36 C37 109.2(6) . . ?
C28 C36 C37 110.7(6) . . ?
C36 C37 H37A 109.5 . . ?
C36 C37 H37B 109.5 . . ?
H37A C37 H37B 109.5 . . ?
C36 C37 H37C 109.5 . . ?
H37A C37 H37C 109.5 . . ?
H37B C37 H37C 109.5 . . ?
C36 C38 H38A 109.5 . . ?
C36 C38 H38B 109.5 . . ?
H38A C38 H38B 109.5 . . ?
C36 C38 H38C 109.5 . . ?
H38A C38 H38C 109.5 . . ?
H38B C38 H38C 109.5 . . ?
C36 C39 H39A 109.5 . . ?
C36 C39 H39B 109.5 . . ?
H39A C39 H39B 109.5 . . ?
C36 C39 H39C 109.5 . . ?
H39A C39 H39C 109.5 . . ?
H39B C39 H39C 109.5 . . ?
C44 C40 C7 122.7(6) . . ?
C44 C40 O2 119.5(6) . . ?
C7 C40 O2 117.7(6) . . ?
O20 C41 O2 124.5(8) . . ?
O20 C41 C42 124.0(8) . . ?
O2 C41 C42 111.5(7) . . ?
C41 C42 H42A 109.5 . . ?
C41 C42 H42B 109.5 . . ?
H42A C42 H42B 109.5 . . ?
C41 C42 H42C 109.5 . . ?
H42A C42 H42C 109.5 . . ?
H42B C42 H42C 109.5 . . ?
C40 C44 C45 118.4(6) . . ?
C40 C44 H44 120.8 . . ?
C45 C44 H44 120.8 . . ?
C9 C45 O3 118.1(6) . . ?
C9 C45 C44 122.2(6) . . ?
O3 C45 C44 119.7(6) . . ?
O4 C46 O3 122.0(6) . . ?
O4 C46 C47 127.2(7) . . ?
O3 C46 C47 110.8(6) . . ?
C46 C47 H47A 109.5 . . ?
C46 C47 H47B 109.5 . . ?
H47A C47 H47B 109.5 . . ?
C46 C47 H47C 109.5 . . ?
H47A C47 H47C 109.5 . . ?
H47B C47 H47C 109.5 . . ?
C82 C48 C49 117.8(6) . . ?
C82 C48 C6 119.3(6) . . ?
C49 C48 C6 122.5(6) . . ?
O5 C49 C52 122.6(6) . . ?
O5 C49 C48 116.8(6) . . ?
C52 C49 C48 120.4(6) . . ?
O6 C50 O5 123.4(7) . . ?
O6 C50 C51 126.9(8) . . ?
O5 C50 C51 109.7(7) . . ?
C50 C51 H51A 109.5 . . ?
C50 C51 H51B 109.5 . . ?
H51A C51 H51B 109.5 . . ?
C50 C51 H51C 109.5 . . ?
H51A C51 H51C 109.5 . . ?
H51B C51 H51C 109.5 . . ?
C53 C52 C49 118.7(6) . . ?
C53 C52 H52 120.7 . . ?
C49 C52 H52 120.7 . . ?
C52 C53 C56 123.9(6) . . ?
C52 C53 O7 120.2(6) . . ?
C56 C53 O7 115.6(6) . . ?
O8 C54 O7 122.6(6) . . ?
O8 C54 C55 127.2(6) . . ?
O7 C54 C55 110.2(6) . . ?
C54 C55 H55A 109.5 . . ?
C54 C55 H55B 109.5 . . ?
H55A C55 H55B 109.5 . . ?
C54 C55 H55C 109.5 . . ?
H55A C55 H55C 109.5 . . ?
H55B C55 H55C 109.5 . . ?
C53 C56 C82 115.8(6) . . ?
C53 C56 C57 120.1(6) . . ?
C82 C56 C57 124.0(6) . . ?
C56 C57 C68 116.9(6) . . ?
C56 C57 C58 110.2(5) . . ?
C68 C57 C58 109.5(5) . . ?
C56 C57 H57 106.6 . . ?
C68 C57 H57 106.6 . . ?
C58 C57 H57 106.6 . . ?
C67 C58 C59 118.0(6) . . ?
C67 C58 C57 121.6(6) . . ?
C59 C58 C57 120.4(5) . . ?
O9 C59 C62 120.2(6) . . ?
O9 C59 C58 118.4(6) . . ?
C62 C59 C58 121.3(6) . . ?
O10 C60 O9 121.6(6) . . ?
O10 C60 C61 127.2(6) . . ?
O9 C60 C61 111.1(6) . . ?
C60 C61 H61A 109.5 . . ?
C60 C61 H61B 109.5 . . ?
H61A C61 H61B 109.5 . . ?
C60 C61 H61C 109.5 . . ?
H61A C61 H61C 109.5 . . ?
H61B C61 H61C 109.5 . . ?
C63 C62 C59 119.0(7) . . ?
C63 C62 H62 120.5 . . ?
C59 C62 H62 120.5 . . ?
C62 C63 C66 122.0(7) . . ?
C62 C63 O11 121.3(6) . . ?
C66 C63 O11 116.6(6) . . ?
O12 C64 O11 123.5(8) . . ?
O12 C64 C65 125.2(9) . . ?
O11 C64 C65 111.2(8) . . ?
C64 C65 H65A 109.5 . . ?
C64 C65 H65B 109.5 . . ?
H65A C65 H65B 109.5 . . ?
C64 C65 H65C 109.5 . . ?
H65A C65 H65C 109.5 . . ?
H65B C65 H65C 109.5 . . ?
C63 C66 C67 117.6(6) . . ?
C63 C66 C14 123.4(6) . . ?
C67 C66 C14 119.0(6) . . ?
C58 C67 C66 122.0(6) . . ?
C58 C67 H67 119.0 . . ?
C66 C67 H67 119.0 . . ?
C81 C68 C69 118.7(6) . . ?
C81 C68 C57 119.1(6) . . ?
C69 C68 C57 122.2(6) . . ?
C70 C69 C68 122.6(6) . . ?
C70 C69 H69 118.7 . . ?
C68 C69 H69 118.7 . . ?
C69 C70 C75 116.8(6) . . ?
C69 C70 C71 121.3(6) . . ?
C75 C70 C71 122.0(6) . . ?
C72 C71 C74 106.9(7) . . ?
C72 C71 C73 107.0(7) . . ?
C74 C71 C73 110.3(7) . . ?
C72 C71 C70 111.3(6) . . ?
C74 C71 C70 110.0(6) . . ?
C73 C71 C70 111.2(6) . . ?
C71 C72 H72A 109.5 . . ?
C71 C72 H72B 109.5 . . ?
H72A C72 H72B 109.5 . . ?
C71 C72 H72C 109.5 . . ?
H72A C72 H72C 109.5 . . ?
H72B C72 H72C 109.5 . . ?
C71 C73 H73A 109.5 . . ?
C71 C73 H73B 109.5 . . ?
H73A C73 H73B 109.5 . . ?
C71 C73 H73C 109.5 . . ?
H73A C73 H73C 109.5 . . ?
H73B C73 H73C 109.5 . . ?
C71 C74 H74A 109.5 . . ?
C71 C74 H74B 109.5 . . ?
H74A C74 H74B 109.5 . . ?
C71 C74 H74C 109.5 . . ?
H74A C74 H74C 109.5 . . ?
H74B C74 H74C 109.5 . . ?
O13 C75 C76 119.1(6) . . ?
O13 C75 C70 118.1(6) . . ?
C76 C75 C70 122.8(6) . . ?
C81 C76 C75 116.9(6) . . ?
C81 C76 C77 119.9(6) . . ?
C75 C76 C77 123.1(6) . . ?
C80 C77 C78 106.4(6) . . ?
C80 C77 C79 106.9(6) . . ?
C78 C77 C79 110.8(7) . . ?
C80 C77 C76 111.9(6) . . ?
C78 C77 C76 108.5(6) . . ?
C79 C77 C76 112.2(6) . . ?
C77 C78 H78A 109.5 . . ?
C77 C78 H78B 109.5 . . ?
H78A C78 H78B 109.5 . . ?
C77 C78 H78C 109.5 . . ?
H78A C78 H78C 109.5 . . ?
H78B C78 H78C 109.5 . . ?
C77 C79 H79A 109.5 . . ?
C77 C79 H79B 109.5 . . ?
H79A C79 H79B 109.5 . . ?
C77 C79 H79C 109.5 . . ?
H79A C79 H79C 109.5 . . ?
H79B C79 H79C 109.5 . . ?
C77 C80 H80A 109.5 . . ?
C77 C80 H80B 109.5 . . ?
H80A C80 H80B 109.5 . . ?
C77 C80 H80C 109.5 . . ?
H80A C80 H80C 109.5 . . ?
H80B C80 H80C 109.5 . . ?
C68 C81 C76 122.2(6) . . ?
C68 C81 H81 118.9 . . ?
C76 C81 H81 118.9 . . ?
C48 C82 C56 123.4(6) . . ?
C48 C82 H82 118.3 . . ?
C56 C82 H82 118.3 . . ?
C84 C83 C5 124.0(6) . . ?
C84 C83 H83 118.0 . . ?
C5 C83 H83 118.0 . . ?
C83 C84 C85 118.5(6) . . ?
C83 C84 C88 123.2(6) . . ?
C85 C84 C88 118.3(6) . . ?
O14 C85 C3 121.8(6) . . ?
O14 C85 C84 120.1(6) . . ?
C3 C85 C84 118.1(6) . . ?
C2 C86 H86A 109.5 . . ?
C2 C86 H86B 109.5 . . ?
H86A C86 H86B 109.5 . . ?
C2 C86 H86C 109.5 . . ?
H86A C86 H86C 109.5 . . ?
H86B C86 H86C 109.5 . . ?
C2 C87 H87A 109.5 . . ?
C2 C87 H87B 109.5 . . ?
H87A C87 H87B 109.5 . . ?
C2 C87 H87C 109.5 . . ?
H87A C87 H87C 109.5 . . ?
H87B C87 H87C 109.5 . . ?
C91 C88 C90 106.8(6) . . ?
C91 C88 C84 110.9(6) . . ?
C90 C88 C84 110.5(6) . . ?
C91 C88 C89 110.2(6) . . ?
C90 C88 C89 108.2(6) . . ?
C84 C88 C89 110.1(6) . . ?
C88 C89 H89A 109.5 . . ?
C88 C89 H89B 109.5 . . ?
H89A C89 H89B 109.5 . . ?
C88 C89 H89C 109.5 . . ?
H89A C89 H89C 109.5 . . ?
H89B C89 H89C 109.5 . . ?
C88 C90 H90A 109.5 . . ?
C88 C90 H90B 109.5 . . ?
H90A C90 H90B 109.5 . . ?
C88 C90 H90C 109.5 . . ?
H90A C90 H90C 109.5 . . ?
H90B C90 H90C 109.5 . . ?
C88 C91 H91A 109.5 . . ?
C88 C91 H91B 109.5 . . ?
H91A C91 H91B 109.5 . . ?
C88 C91 H91C 109.5 . . ?
H91A C91 H91C 109.5 . . ?
H91B C91 H91C 109.5 . . ?
C11 C92 C95 123.9(6) . . ?
C11 C92 O15 116.1(6) . . ?
C95 C92 O15 119.8(6) . . ?
O16 C93 O15 123.1(7) . . ?
O16 C93 C94 127.2(7) . . ?
O15 C93 C94 109.7(6) . . ?
C93 C94 H94A 109.5 . . ?
C93 C94 H94B 109.5 . . ?
H94A C94 H94B 109.5 . . ?
C93 C94 H94C 109.5 . . ?
H94A C94 H94C 109.5 . . ?
H94B C94 H94C 109.5 . . ?
C96 C95 C92 117.4(6) . . ?
C96 C95 H95 121.3 . . ?
C92 C95 H95 121.3 . . ?
C13 C96 C95 122.1(6) . . ?
C13 C96 O17 115.7(6) . . ?
C95 C96 O17 122.1(6) . . ?
O18 C97 O17 124.0(7) . . ?
O18 C97 C98 126.5(7) . . ?
O17 C97 C98 109.6(7) . . ?
C97 C98 H98A 109.5 . . ?
C97 C98 H98B 109.5 . . ?
H98A C98 H98B 109.5 . . ?
C97 C98 H98C 109.5 . . ?
H98A C98 H98C 109.5 . . ?
H98B C98 H98C 109.5 . . ?
O19 C99 C17 120.6(6) . . ?
O19 C99 C24 121.3(6) . . ?
C17 C99 C24 118.0(6) . . ?
C18 C100 H10X 109.5 . . ?
C18 C100 H10Y 109.5 . . ?
H10X C100 H10Y 109.5 . . ?
C18 C100 H10Z 109.5 . . ?
H10X C100 H10Z 109.5 . . ?
H10Y C100 H10Z 109.5 . . ?
C18 C101 H11X 109.5 . . ?
C18 C101 H11Y 109.5 . . ?
H11X C101 H11Y 109.5 . . ?
C18 C101 H11Z 109.5 . . ?
H11X C101 H11Z 109.5 . . ?
H11Y C101 H11Z 109.5 . . ?

loop_
_geom_bond_atom_site_label_1
_geom_bond_atom_site_label_2
_geom_bond_distance
_geom_bond_site_symmetry_2
_geom_bond_publ_flag
C00A Cl3A 1.71(3) . ?
C00A Cl2A 1.73(3) . ?
C00A Cl1A 1.81(3) . ?
C00A H00A 1.0000 . ?
Cl2A C01 2.23(3) 3_656 ?
C00B Cl1B 1.70(3) . ?
C00B Cl2B 1.78(4) . ?
C00B Cl3B 1.83(3) . ?
C00B H00B 1.0000 . ?
C01 C02 1.52(4) . ?
C01 H01A 0.9800 . ?
C01 H01B 0.9800 . ?
C01 H01C 0.9800 . ?
C02 C03 1.52(4) . ?
C02 H02A 0.9900 . ?
C02 H02B 0.9900 . ?
C03 C04 1.47(3) . ?
C03 H03 0.9500 . ?
C04 C05 1.37(4) . ?
C04 H04 0.9500 . ?
C05 C06 1.75(5) . ?
C05 H05A 0.9900 . ?
C05 H05B 0.9900 . ?
C06 H06A 1.0359 . ?
C06 H06B 1.0355 . ?
C06 H06C 1.0356 . ?
C07 C08 1.57(4) . ?
C08 C09 1.78(6) . ?
C09 C010 1.58(5) . ?
C010 C011 1.87(5) . ?
C011 C012 1.82(5) . ?
O1 C29 1.380(8) . ?
O1 H1O 0.87(11) . ?
O2 C41 1.343(10) . ?
O2 C40 1.420(8) . ?
O3 C46 1.360(9) . ?
O3 C45 1.394(8) . ?
O4 C46 1.206(10) . ?
O5 C50 1.365(10) . ?
O5 C49 1.389(8) . ?
O6 C50 1.199(10) . ?
O7 C54 1.378(8) . ?
O7 C53 1.410(8) . ?
O8 C54 1.199(9) . ?
O9 C60 1.370(8) . ?
O9 C59 1.390(8) . ?
O10 C60 1.190(9) . ?
O11 C64 1.362(10) . ?
O11 C63 1.404(9) . ?
O12 C64 1.167(11) . ?
O13 C75 1.373(9) . ?
O13 H13O 0.98(10) . ?
O14 C85 1.219(9) . ?
O15 C93 1.365(8) . ?
O15 C92 1.406(8) . ?
O16 C93 1.189(9) . ?
O17 C97 1.379(9) . ?
O17 C96 1.405(8) . ?
O18 C97 1.213(10) . ?
O19 C99 1.216(9) . ?
C1 C2 1.532(10) . ?
C1 H1A 0.9800 . ?
C1 H1B 0.9800 . ?
C1 H1C 0.9800 . ?
C2 C86 1.533(11) . ?
C2 C3 1.545(9) . ?
C2 C87 1.558(11) . ?
C3 C4 1.362(10) . ?
C3 C85 1.466(9) . ?
C4 C5 1.451(9) . ?
C4 H4 0.9500 . ?
C5 C6 1.376(10) . ?
C5 C83 1.450(9) . ?
C6 C7 1.472(9) . ?
C6 C48 1.502(9) . ?
C7 C40 1.383(10) . ?
C7 C8 1.411(10) . ?
C8 C9 1.390(9) . ?
C8 H8 0.9500 . ?
C9 C45 1.401(10) . ?
C9 C10 1.517(10) . ?
C10 C11 1.522(9) . ?
C10 C26 1.549(9) . ?
C10 H10 1.0000 . ?
C11 C92 1.383(10) . ?
C11 C12 1.396(10) . ?
C12 C13 1.413(10) . ?
C12 H12 0.9500 . ?
C13 C96 1.379(10) . ?
C13 C14 1.497(10) . ?
C14 C15 1.371(10) . ?
C14 C66 1.491(9) . ?
C15 C16 1.428(9) . ?
C15 C25 1.460(10) . ?
C16 C17 1.357(10) . ?
C16 H16 0.9500 . ?
C17 C99 1.498(10) . ?
C17 C18 1.534(9) . ?
C18 C19 1.536(10) . ?
C18 C100 1.540(11) . ?
C18 C101 1.557(10) . ?
C19 H19A 0.9800 . ?
C19 H19B 0.9800 . ?
C19 H19C 0.9800 . ?
C20 C21 1.544(10) . ?
C20 H20A 0.9800 . ?
C20 H20B 0.9800 . ?
C20 H20C 0.9800 . ?
C21 C24 1.533(10) . ?
C21 C23 1.537(10) . ?
C21 C22 1.560(10) . ?
C22 H22A 0.9800 . ?
C22 H22B 0.9800 . ?
C22 H22C 0.9800 . ?
C23 H23A 0.9800 . ?
C23 H23B 0.9800 . ?
C23 H23C 0.9800 . ?
C24 C25 1.339(10) . ?
C24 C99 1.496(9) . ?
C25 H25 0.9500 . ?
C26 C31 1.381(10) . ?
C26 C27 1.386(9) . ?
C27 C28 1.390(10) . ?
C27 H27 0.9500 . ?
C28 C29 1.420(10) . ?
C28 C36 1.557(9) . ?
C29 C30 1.413(10) . ?
C29 H1O 1.40(10) . ?
C30 C31 1.388(10) . ?
C30 C32 1.559(10) . ?
C31 H31 0.9500 . ?
C32 C35 1.526(11) . ?
C32 C33 1.549(11) . ?
C32 C34 1.555(11) . ?
C33 H33A 0.9800 . ?
C33 H33B 0.9800 . ?
C33 H33C 0.9800 . ?
C34 H34A 0.9800 . ?
C34 H34B 0.9800 . ?
C34 H34C 0.9800 . ?
C35 H35A 0.9800 . ?
C35 H35B 0.9800 . ?
C35 H35C 0.9800 . ?
C36 C38 1.506(11) . ?
C36 C39 1.540(10) . ?
C36 C37 1.556(11) . ?
C37 H37A 0.9800 . ?
C37 H37B 0.9800 . ?
C37 H37C 0.9800 . ?
C38 H38A 0.9800 . ?
C38 H38B 0.9800 . ?
C38 H38C 0.9800 . ?
C39 H39A 0.9800 . ?
C39 H39B 0.9800 . ?
C39 H39C 0.9800 . ?
C40 C44 1.389(10) . ?
C41 O20 1.192(10) . ?
C41 C42 1.494(12) . ?
C42 H42A 0.9800 . ?
C42 H42B 0.9800 . ?
C42 H42C 0.9800 . ?
C44 C45 1.387(10) . ?
C44 H44 0.9500 . ?
C46 C47 1.484(10) . ?
C47 H47A 0.9800 . ?
C47 H47B 0.9800 . ?
C47 H47C 0.9800 . ?
C48 C82 1.382(10) . ?
C48 C49 1.413(10) . ?
C49 C52 1.395(9) . ?
C50 C51 1.505(11) . ?
C51 H51A 0.9800 . ?
C51 H51B 0.9800 . ?
C51 H51C 0.9800 . ?
C52 C53 1.370(10) . ?
C52 H52 0.9500 . ?
C53 C56 1.385(10) . ?
C54 C55 1.491(10) . ?
C55 H55A 0.9800 . ?
C55 H55B 0.9800 . ?
C55 H55C 0.9800 . ?
C56 C82 1.405(10) . ?
C56 C57 1.504(10) . ?
C57 C68 1.530(9) . ?
C57 C58 1.535(9) . ?
C57 H57 1.0000 . ?
C58 C67 1.382(9) . ?
C58 C59 1.399(10) . ?
C59 C62 1.393(10) . ?
C60 C61 1.491(10) . ?
C61 H61A 0.9800 . ?
C61 H61B 0.9800 . ?
C61 H61C 0.9800 . ?
C62 C63 1.370(10) . ?
C62 H62 0.9500 . ?
C63 C66 1.392(10) . ?
C64 C65 1.499(14) . ?
C65 H65A 0.9800 . ?
C65 H65B 0.9800 . ?
C65 H65C 0.9800 . ?
C66 C67 1.407(10) . ?
C67 H67 0.9500 . ?
C68 C81 1.374(9) . ?
C68 C69 1.404(9) . ?
C69 C70 1.379(10) . ?
C69 H69 0.9500 . ?
C70 C75 1.405(10) . ?
C70 C71 1.549(9) . ?
C71 C72 1.541(10) . ?
C71 C74 1.538(13) . ?
C71 C73 1.543(12) . ?
C72 H72A 0.9800 . ?
C72 H72B 0.9800 . ?
C72 H72C 0.9800 . ?
C73 H73A 0.9800 . ?
C73 H73B 0.9800 . ?
C73 H73C 0.9800 . ?
C74 H74A 0.9800 . ?
C74 H74B 0.9800 . ?
C74 H74C 0.9800 . ?
C75 C76 1.414(10) . ?
C76 C81 1.394(10) . ?
C76 C77 1.553(9) . ?
C77 C80 1.534(11) . ?
C77 C78 1.533(11) . ?
C77 C79 1.536(11) . ?
C78 H78A 0.9800 . ?
C78 H78B 0.9800 . ?
C78 H78C 0.9800 . ?
C79 H79A 0.9800 . ?
C79 H79B 0.9800 . ?
C79 H79C 0.9800 . ?
C80 H80A 0.9800 . ?
C80 H80B 0.9800 . ?
C80 H80C 0.9800 . ?
C81 H81 0.9500 . ?
C82 H82 0.9500 . ?
C83 C84 1.338(10) . ?
C83 H83 0.9500 . ?
C84 C85 1.520(9) . ?
C84 C88 1.543(9) . ?
C86 H86A 0.9800 . ?
C86 H86B 0.9800 . ?
C86 H86C 0.9800 . ?
C87 H87A 0.9800 . ?
C87 H87B 0.9800 . ?
C87 H87C 0.9800 . ?
C88 C91 1.524(12) . ?
C88 C90 1.538(10) . ?
C88 C89 1.551(11) . ?
C89 H89A 0.9800 . ?
C89 H89B 0.9800 . ?
C89 H89C 0.9800 . ?
C90 H90A 0.9800 . ?
C90 H90B 0.9800 . ?
C90 H90C 0.9800 . ?
C91 H91A 0.9800 . ?
C91 H91B 0.9800 . ?
C91 H91C 0.9800 . ?
C92 C95 1.394(10) . ?
C93 C94 1.493(11) . ?
C94 H94A 0.9800 . ?
C94 H94B 0.9800 . ?
C94 H94C 0.9800 . ?
C95 C96 1.389(10) . ?
C95 H95 0.9500 . ?
C97 C98 1.505(11) . ?
C98 H98A 0.9800 . ?
C98 H98B 0.9800 . ?
C98 H98C 0.9800 . ?
C100 H10X 0.9800 . ?
C100 H10Y 0.9800 . ?
C100 H10Z 0.9800 . ?
C101 H11X 0.9800 . ?
C101 H11Y 0.9800 . ?
C101 H11Z 0.9800 . ?

loop_
_geom_torsion_atom_site_label_1
_geom_torsion_atom_site_label_2
_geom_torsion_atom_site_label_3
_geom_torsion_atom_site_label_4
_geom_torsion
_geom_torsion_site_symmetry_1
_geom_torsion_site_symmetry_2
_geom_torsion_site_symmetry_3
_geom_torsion_site_symmetry_4
_geom_torsion_publ_flag
Cl3A C00A Cl2A C01 123(3) . . . 3_656 ?
Cl1A C00A Cl2A C01 -115(3) . . . 3_656 ?
Cl2A C01 C02 C03 -100(2) 3_656 . . . ?
C01 C02 C03 C04 69(4) . . . . ?
C02 C03 C04 C05 -178(2) . . . . ?
C03 C04 C05 C06 177(2) . . . . ?
C07 C08 C09 C010 -66(7) . . . . ?
C86 C2 C3 C4 -120.2(8) . . . . ?
C1 C2 C3 C4 -0.5(10) . . . . ?
C87 C2 C3 C4 118.2(7) . . . . ?
C86 C2 C3 C85 57.3(9) . . . . ?
C1 C2 C3 C85 177.0(6) . . . . ?
C87 C2 C3 C85 -64.2(8) . . . . ?
C85 C3 C4 C5 -3.2(11) . . . . ?
C2 C3 C4 C5 174.3(6) . . . . ?
C3 C4 C5 C6 -173.0(7) . . . . ?
C3 C4 C5 C83 3.3(10) . . . . ?
C4 C5 C6 C7 -13.5(10) . . . . ?
C83 C5 C6 C7 170.5(6) . . . . ?
C4 C5 C6 C48 157.4(6) . . . . ?
C83 C5 C6 C48 -18.7(10) . . . . ?
C5 C6 C7 C40 -58.1(9) . . . . ?
C48 C6 C7 C40 130.8(7) . . . . ?
C5 C6 C7 C8 123.7(7) . . . . ?
C48 C6 C7 C8 -47.4(8) . . . . ?
C40 C7 C8 C9 1.1(9) . . . . ?
C6 C7 C8 C9 179.3(6) . . . . ?
C7 C8 C9 C45 -1.4(9) . . . . ?
C7 C8 C9 C10 178.2(6) . . . . ?
C45 C9 C10 C11 -149.3(6) . . . . ?
C8 C9 C10 C11 31.1(8) . . . . ?
C45 C9 C10 C26 82.2(7) . . . . ?
C8 C9 C10 C26 -97.4(7) . . . . ?
C9 C10 C11 C92 73.0(7) . . . . ?
C26 C10 C11 C92 -159.7(6) . . . . ?
C9 C10 C11 C12 -101.3(7) . . . . ?
C26 C10 C11 C12 25.9(9) . . . . ?
C92 C11 C12 C13 -1.4(9) . . . . ?
C10 C11 C12 C13 173.1(6) . . . . ?
C11 C12 C13 C96 0.9(9) . . . . ?
C11 C12 C13 C14 -171.4(6) . . . . ?
C96 C13 C14 C15 145.7(7) . . . . ?
C12 C13 C14 C15 -42.5(9) . . . . ?
C96 C13 C14 C66 -43.4(9) . . . . ?
C12 C13 C14 C66 128.4(6) . . . . ?
C66 C14 C15 C16 166.6(6) . . . . ?
C13 C14 C15 C16 -22.9(10) . . . . ?
C66 C14 C15 C25 -15.5(10) . . . . ?
C13 C14 C15 C25 155.0(6) . . . . ?
C14 C15 C16 C17 178.2(7) . . . . ?
C25 C15 C16 C17 0.3(10) . . . . ?
C15 C16 C17 C99 -6.8(11) . . . . ?
C15 C16 C17 C18 175.5(6) . . . . ?
C16 C17 C18 C19 -2.3(10) . . . . ?
C99 C17 C18 C19 -180.0(6) . . . . ?
C16 C17 C18 C100 -123.7(8) . . . . ?
C99 C17 C18 C100 58.6(9) . . . . ?
C16 C17 C18 C101 116.3(8) . . . . ?
C99 C17 C18 C101 -61.4(8) . . . . ?
C20 C21 C24 C25 6.2(10) . . . . ?
C23 C21 C24 C25 125.5(7) . . . . ?
C22 C21 C24 C25 -112.0(8) . . . . ?
C20 C21 C24 C99 -178.6(6) . . . . ?
C23 C21 C24 C99 -59.2(8) . . . . ?
C22 C21 C24 C99 63.2(8) . . . . ?
C99 C24 C25 C15 -6.9(11) . . . . ?
C21 C24 C25 C15 168.4(6) . . . . ?
C14 C15 C25 C24 -170.9(7) . . . . ?
C16 C15 C25 C24 7.1(10) . . . . ?
C11 C10 C26 C31 -76.2(8) . . . . ?
C9 C10 C26 C31 50.6(8) . . . . ?
C11 C10 C26 C27 105.5(7) . . . . ?
C9 C10 C26 C27 -127.6(6) . . . . ?
C31 C26 C27 C28 -0.9(10) . . . . ?
C10 C26 C27 C28 177.4(6) . . . . ?
C26 C27 C28 C29 3.0(10) . . . . ?
C26 C27 C28 C36 -177.8(6) . . . . ?
C27 C28 C29 O1 179.1(6) . . . . ?
C36 C28 C29 O1 -0.1(10) . . . . ?
C27 C28 C29 C30 -2.7(10) . . . . ?
C36 C28 C29 C30 178.1(6) . . . . ?
O1 C29 C30 C31 178.4(7) . . . . ?
C28 C29 C30 C31 0.4(10) . . . . ?
O1 C29 C30 C32 -0.9(11) . . . . ?
C28 C29 C30 C32 -178.9(7) . . . . ?
C27 C26 C31 C30 -1.7(11) . . . . ?
C10 C26 C31 C30 -180.0(6) . . . . ?
C29 C30 C31 C26 1.9(11) . . . . ?
C32 C30 C31 C26 -178.8(7) . . . . ?
C31 C30 C32 C35 2.9(10) . . . . ?
C29 C30 C32 C35 -177.9(7) . . . . ?
C31 C30 C32 C33 -116.3(7) . . . . ?
C29 C30 C32 C33 62.9(9) . . . . ?
C31 C30 C32 C34 120.6(7) . . . . ?
C29 C30 C32 C34 -60.1(9) . . . . ?
C27 C28 C36 C38 0.3(10) . . . . ?
C29 C28 C36 C38 179.5(7) . . . . ?
C27 C28 C36 C39 120.2(8) . . . . ?
C29 C28 C36 C39 -60.7(9) . . . . ?
C27 C28 C36 C37 -119.1(8) . . . . ?
C29 C28 C36 C37 60.1(9) . . . . ?
C8 C7 C40 C44 -2.1(9) . . . . ?
C6 C7 C40 C44 179.8(6) . . . . ?
C8 C7 C40 O2 -179.1(5) . . . . ?
C6 C7 C40 O2 2.7(9) . . . . ?
C41 O2 C40 C44 53.2(8) . . . . ?
C41 O2 C40 C7 -129.6(7) . . . . ?
C40 O2 C41 O20 -0.2(11) . . . . ?
C40 O2 C41 C42 178.4(6) . . . . ?
C7 C40 C44 C45 3.5(10) . . . . ?
O2 C40 C44 C45 -179.5(6) . . . . ?
C8 C9 C45 O3 179.2(5) . . . . ?
C10 C9 C45 O3 -0.5(9) . . . . ?
C8 C9 C45 C44 2.8(9) . . . . ?
C10 C9 C45 C44 -176.8(6) . . . . ?
C46 O3 C45 C9 118.3(7) . . . . ?
C46 O3 C45 C44 -65.3(8) . . . . ?
C40 C44 C45 C9 -3.8(10) . . . . ?
C40 C44 C45 O3 179.9(6) . . . . ?
C45 O3 C46 O4 3.2(11) . . . . ?
C45 O3 C46 C47 -174.8(6) . . . . ?
C5 C6 C48 C82 -43.3(9) . . . . ?
C7 C6 C48 C82 127.9(7) . . . . ?
C5 C6 C48 C49 144.2(7) . . . . ?
C7 C6 C48 C49 -44.6(9) . . . . ?
C50 O5 C49 C52 -43.5(9) . . . . ?
C50 O5 C49 C48 140.4(6) . . . . ?
C82 C48 C49 O5 177.4(6) . . . . ?
C6 C48 C49 O5 -10.1(9) . . . . ?
C82 C48 C49 C52 1.1(9) . . . . ?
C6 C48 C49 C52 173.7(6) . . . . ?
C49 O5 C50 O6 5.6(10) . . . . ?
C49 O5 C50 C51 -173.4(6) . . . . ?
O5 C49 C52 C53 -177.6(6) . . . . ?
C48 C49 C52 C53 -1.6(10) . . . . ?
C49 C52 C53 C56 0.3(10) . . . . ?
C49 C52 C53 O7 -173.4(6) . . . . ?
C54 O7 C53 C52 -60.0(8) . . . . ?
C54 O7 C53 C56 125.7(6) . . . . ?
C53 O7 C54 O8 -5.3(9) . . . . ?
C53 O7 C54 C55 176.0(6) . . . . ?
C52 C53 C56 C82 1.4(9) . . . . ?
O7 C53 C56 C82 175.4(5) . . . . ?
C52 C53 C56 C57 -174.7(6) . . . . ?
O7 C53 C56 C57 -0.7(8) . . . . ?
C53 C56 C57 C68 -161.6(6) . . . . ?
C82 C56 C57 C68 22.7(9) . . . . ?
C53 C56 C57 C58 72.6(7) . . . . ?
C82 C56 C57 C58 -103.2(7) . . . . ?
C56 C57 C58 C67 29.3(8) . . . . ?
C68 C57 C58 C67 -100.6(7) . . . . ?
C56 C57 C58 C59 -152.2(6) . . . . ?
C68 C57 C58 C59 77.9(7) . . . . ?
C60 O9 C59 C62 -73.8(8) . . . . ?
C60 O9 C59 C58 109.7(7) . . . . ?
C67 C58 C59 O9 177.6(6) . . . . ?
C57 C58 C59 O9 -1.0(9) . . . . ?
C67 C58 C59 C62 1.2(9) . . . . ?
C57 C58 C59 C62 -177.5(6) . . . . ?
C59 O9 C60 O10 1.9(10) . . . . ?
C59 O9 C60 C61 -176.8(6) . . . . ?
O9 C59 C62 C63 -177.1(6) . . . . ?
C58 C59 C62 C63 -0.7(10) . . . . ?
C59 C62 C63 C66 1.6(10) . . . . ?
C59 C62 C63 O11 -174.5(6) . . . . ?
C64 O11 C63 C62 -60.5(9) . . . . ?
C64 O11 C63 C66 123.2(7) . . . . ?
C63 O11 C64 O12 6.2(12) . . . . ?
C63 O11 C64 C65 -175.0(7) . . . . ?
C62 C63 C66 C67 -2.8(10) . . . . ?
O11 C63 C66 C67 173.5(6) . . . . ?
C62 C63 C66 C14 176.7(6) . . . . ?
O11 C63 C66 C14 -7.1(9) . . . . ?
C15 C14 C66 C63 -56.8(9) . . . . ?
C13 C14 C66 C63 132.2(7) . . . . ?
C15 C14 C66 C67 122.7(7) . . . . ?
C13 C14 C66 C67 -48.3(8) . . . . ?
C59 C58 C67 C66 -2.4(9) . . . . ?
C57 C58 C67 C66 176.2(6) . . . . ?
C63 C66 C67 C58 3.2(9) . . . . ?
C14 C66 C67 C58 -176.3(6) . . . . ?
C56 C57 C68 C81 110.8(7) . . . . ?
C58 C57 C68 C81 -123.0(6) . . . . ?
C56 C57 C68 C69 -70.9(8) . . . . ?
C58 C57 C68 C69 55.3(8) . . . . ?
C81 C68 C69 C70 0.7(11) . . . . ?
C57 C68 C69 C70 -177.6(7) . . . . ?
C68 C69 C70 C75 0.6(11) . . . . ?
C68 C69 C70 C71 -178.9(7) . . . . ?
C69 C70 C71 C72 2.0(10) . . . . ?
C75 C70 C71 C72 -177.5(7) . . . . ?
C69 C70 C71 C74 -116.3(8) . . . . ?
C75 C70 C71 C74 64.3(9) . . . . ?
C69 C70 C71 C73 121.2(8) . . . . ?
C75 C70 C71 C73 -58.3(10) . . . . ?
C69 C70 C75 O13 176.9(7) . . . . ?
C71 C70 C75 O13 -3.6(11) . . . . ?
C69 C70 C75 C76 -1.2(11) . . . . ?
C71 C70 C75 C76 178.3(7) . . . . ?
O13 C75 C76 C81 -177.6(7) . . . . ?
C70 C75 C76 C81 0.5(11) . . . . ?
O13 C75 C76 C77 -1.1(11) . . . . ?
C70 C75 C76 C77 177.1(7) . . . . ?
C81 C76 C77 C80 -6.3(10) . . . . ?
C75 C76 C77 C80 177.3(7) . . . . ?
C81 C76 C77 C78 110.8(8) . . . . ?
C75 C76 C77 C78 -65.7(9) . . . . ?
C81 C76 C77 C79 -126.4(7) . . . . ?
C75 C76 C77 C79 57.1(9) . . . . ?
C69 C68 C81 C76 -1.5(10) . . . . ?
C57 C68 C81 C76 176.9(6) . . . . ?
C75 C76 C81 C68 0.9(10) . . . . ?
C77 C76 C81 C68 -175.8(6) . . . . ?
C49 C48 C82 C56 0.7(10) . . . . ?
C6 C48 C82 C56 -172.1(6) . . . . ?
C53 C56 C82 C48 -1.9(9) . . . . ?
C57 C56 C82 C48 174.0(6) . . . . ?
C6 C5 C83 C84 174.6(7) . . . . ?
C4 C5 C83 C84 -1.5(10) . . . . ?
C5 C83 C84 C85 -0.2(11) . . . . ?
C5 C83 C84 C88 178.7(7) . . . . ?
C4 C3 C85 O14 -177.8(7) . . . . ?
C2 C3 C85 O14 4.6(10) . . . . ?
C4 C3 C85 C84 1.3(10) . . . . ?
C2 C3 C85 C84 -176.3(6) . . . . ?
C83 C84 C85 O14 179.5(7) . . . . ?
C88 C84 C85 O14 0.5(10) . . . . ?
C83 C84 C85 C3 0.4(10) . . . . ?
C88 C84 C85 C3 -178.6(6) . . . . ?
C83 C84 C88 C91 122.2(8) . . . . ?
C85 C84 C88 C91 -58.9(8) . . . . ?
C83 C84 C88 C90 3.8(10) . . . . ?
C85 C84 C88 C90 -177.2(6) . . . . ?
C83 C84 C88 C89 -115.6(8) . . . . ?
C85 C84 C88 C89 63.4(9) . . . . ?
C12 C11 C92 C95 0.4(10) . . . . ?
C10 C11 C92 C95 -174.3(6) . . . . ?
C12 C11 C92 O15 176.0(5) . . . . ?
C10 C11 C92 O15 1.3(9) . . . . ?
C93 O15 C92 C11 124.4(6) . . . . ?
C93 O15 C92 C95 -59.8(8) . . . . ?
C92 O15 C93 O16 -1.9(9) . . . . ?
C92 O15 C93 C94 179.1(6) . . . . ?
C11 C92 C95 C96 1.1(10) . . . . ?
O15 C92 C95 C96 -174.4(6) . . . . ?
C12 C13 C96 C95 0.7(10) . . . . ?
C14 C13 C96 C95 172.5(6) . . . . ?
C12 C13 C96 O17 177.1(5) . . . . ?
C14 C13 C96 O17 -11.1(9) . . . . ?
C92 C95 C96 C13 -1.6(10) . . . . ?
C92 C95 C96 O17 -177.8(6) . . . . ?
C97 O17 C96 C13 138.1(6) . . . . ?
C97 O17 C96 C95 -45.5(9) . . . . ?
C96 O17 C97 O18 13.4(10) . . . . ?
C96 O17 C97 C98 -165.3(6) . . . . ?
C16 C17 C99 O19 -174.4(7) . . . . ?
C18 C17 C99 O19 3.4(10) . . . . ?
C16 C17 C99 C24 6.8(10) . . . . ?
C18 C17 C99 C24 -175.4(6) . . . . ?
C25 C24 C99 O19 -179.0(7) . . . . ?
C21 C24 C99 O19 5.6(10) . . . . ?
C25 C24 C99 C17 -0.2(10) . . . . ?
C21 C24 C99 C17 -175.6(6) . . . . ?
